data_1558284
loop_
_publ_author_name
'Boronski, Josef'
'Wooles, Ashley'
'Liddle, Stephen'

_publ_section_title
;
 Heteroleptic Actinocenes: A
 Thorium(IV)-Cyclobutadienyl-Cyclooctatetraenyl-Di-Potassium-Cyclooctatetraenyl
 Complex
;
_journal_name_full 'Chemical Science'
_journal_paper_doi 10.1039/D0SC02479A
_journal_year 2020
_chemical_formula_moiety 'C92 H136 K4 Si8 Th2, C7 H8'
_chemical_formula_sum 'C99 H144 K4 Si8 Th2'
_chemical_formula_weight 2179.33
_chemical_properties_physical Air-sensitive,Moisture-sensitive,Oxygen-sensitive
_space_group_crystal_system monoclinic
_space_group_IT_number 14
_space_group_name_Hall '-P 2yn'
_space_group_name_H-M_alt 'P 1 21/n 1'
_atom_sites_solution_hydrogens geom
_atom_sites_solution_primary dual
_atom_sites_solution_secondary difmap
_audit_creation_date 2020-03-04
_audit_creation_method
;
Olex2 1.2
(compiled 2018.05.29 svn.r3508 for OlexSys, GUI svn.r5506)
;
_audit_update_record
;
2020-03-24 deposited with the CCDC.	2020-06-10 downloaded from the CCDC.
;
_cell_angle_alpha 90
_cell_angle_beta 107.3990(10)
_cell_angle_gamma 90
_cell_formula_units_Z 4
_cell_length_a 24.42520(10)
_cell_length_b 10.92770(10)
_cell_length_c 40.2845(2)
_cell_measurement_reflns_used 77806
_cell_measurement_temperature 100(2)
_cell_measurement_theta_max 75.6980
_cell_measurement_theta_min 2.4810
_cell_volume 10260.42(13)
_computing_cell_refinement 'CrysAlisPro 1.171.39.46 (Rigaku OD, 2018)'
_computing_data_collection 'CrysAlisPro 1.171.39.46 (Rigaku OD, 2018)'
_computing_data_reduction 'CrysAlisPro 1.171.39.46 (Rigaku OD, 2018)'
_computing_molecular_graphics 'Olex2 (Dolomanov et al., 2009)'
_computing_publication_material 'Olex2 (Dolomanov et al., 2009)'
_computing_structure_refinement 'ShelXL (Sheldrick, 2015)'
_computing_structure_solution 'ShelXT (Sheldrick, 2015)'
_diffrn_ambient_environment N~2~
_diffrn_ambient_temperature 100(2)
_diffrn_detector 'CCD plate'
_diffrn_measured_fraction_theta_full 0.997
_diffrn_measured_fraction_theta_max 0.983
_diffrn_measurement_details
;
List of Runs (angles in degrees, time in seconds):

  # Type    Start    End  Width  t~exp~   \w     \q     \k     \f   Frames
#--------------------------------------------------------------------------
  1  \w    -56.00  20.00   1.00    1.00    --  -45.90  76.00 -90.00   76
  2  \w    -52.00 -25.00   1.00    1.00    --  -45.90  38.00-180.00   27
  3  \w     -3.00  41.00   1.00    1.00    --  -45.90  38.00-180.00   44
  4  \w    -86.00   5.00   1.00    1.00    --  -45.90  76.00-150.00   91
  5  \w    -36.00  23.00   1.00    1.00    --  -45.90  57.00 -30.00   59
  6  \w    -86.00   7.00   1.00    1.00    --  -45.90  76.00 120.00   93
  7  \w    -45.00  30.00   1.00    1.00    --  -45.90  57.00  60.00   75
  8  \w    -77.00 -18.00   1.00    1.00    -- -107.20  38.00  60.00   59
  9  \w   -196.00-105.00   1.00    1.00    -- -107.20 -76.00-150.00   91
 10  \w   -106.00 -62.00   1.00    1.00    -- -107.20  76.00   0.00   44
 11  \w   -108.00 -57.00   1.00    1.00    -- -107.20  76.00 120.00   51
 12  \w   -147.00 -18.00   1.00    1.00    -- -107.20  76.00  30.00  129
 13  \w   -132.00 -93.00   1.00    1.00    -- -107.20  76.00 -90.00   39
 14  \w   -124.00 -97.00   1.00    1.00    -- -107.20  76.00-120.00   27
 15  \w   -136.00 -91.00   1.00    1.00    -- -107.20  76.00 150.00   45
 16  \w   -196.00 -88.00   1.00    1.00    -- -107.20 -57.00 150.00  108
 17  \w    -57.00 -25.00   1.00    1.00    -- -107.20  76.00  90.00   32
 18  \w   -196.00 -68.00   1.00    1.00    -- -107.20 -38.00  60.00  128
 19  \w   -108.00 -63.00   1.00    1.00    -- -107.20  76.00  90.00   45
 20  \w   -139.00-114.00   1.00    1.00    -- -107.20  76.00  90.00   25
 21  \w   -128.00 -61.00   1.00    1.00    -- -107.20  76.00 -60.00   67
 22  \w    -89.00 -50.00   1.00    1.00    -- -107.20  76.00 -90.00   39
 23  \w   -197.00 -68.00   1.00    1.00    -- -107.20 -38.00  90.00  129
 24  \w   -148.00 -40.00   1.00    1.00    -- -107.20  76.00-150.00  108
 25  \w   -122.00 -96.00   1.00    1.00    -- -107.20  76.00 -30.00   26
 26  \w   -126.00-101.00   1.00    1.00    -- -107.20  76.00  60.00   25
 27  \w   -196.00 -87.00   1.00    1.00    -- -107.20 -57.00-180.00  109
;
_diffrn_measurement_device 'four-circle diffractometer'
_diffrn_measurement_device_type 'XtaLAB AFC11 (RINC): Kappa single'
_diffrn_measurement_method '\w scans'
_diffrn_orient_matrix_type 'CrysAlisPro convention (1999,Acta A55,543-557)'
_diffrn_orient_matrix_UB_11 -0.0277493000
_diffrn_orient_matrix_UB_12 0.0937465000
_diffrn_orient_matrix_UB_13 0.0185983000
_diffrn_orient_matrix_UB_21 -0.0398368000
_diffrn_orient_matrix_UB_22 -0.1005506000
_diffrn_orient_matrix_UB_23 0.0064622000
_diffrn_orient_matrix_UB_31 0.0448525000
_diffrn_orient_matrix_UB_32 -0.0313388000
_diffrn_orient_matrix_UB_33 0.0348992000
_diffrn_radiation_monochromator mirror
_diffrn_radiation_probe x-ray
_diffrn_radiation_type CuK\a
_diffrn_radiation_wavelength 1.54184
_diffrn_reflns_av_R_equivalents 0.0303
_diffrn_reflns_av_unetI/netI 0.0196
_diffrn_reflns_Laue_measured_fraction_full 0.997
_diffrn_reflns_Laue_measured_fraction_max 0.983
_diffrn_reflns_limit_h_max 30
_diffrn_reflns_limit_h_min -29
_diffrn_reflns_limit_k_max 13
_diffrn_reflns_limit_k_min -13
_diffrn_reflns_limit_l_max 50
_diffrn_reflns_limit_l_min -42
_diffrn_reflns_number 121311
_diffrn_reflns_point_group_measured_fraction_full 0.997
_diffrn_reflns_point_group_measured_fraction_max 0.983
_diffrn_reflns_theta_full 67.684
_diffrn_reflns_theta_max 76.073
_diffrn_reflns_theta_min 2.494
_diffrn_source 'Rotating-anode X-ray tube (dual wavelength)'
_diffrn_source_type 'Rigaku (Cu) X-ray DW Source'
_exptl_absorpt_coefficient_mu 11.943
_exptl_absorpt_correction_T_max 1.000
_exptl_absorpt_correction_T_min 0.459
_exptl_absorpt_correction_type gaussian
_exptl_absorpt_process_details
;
CrysAlisPro 1.171.39.46 (Rigaku Oxford Diffraction, 2018)
Numerical absorption correction based on gaussian integration over
			a multifaceted crystal model
Empirical absorption correction using spherical harmonics,
 implemented in SCALE3 ABSPACK scaling algorithm.
;
_exptl_crystal_colour 'clear yellowish orange'
_exptl_crystal_colour_lustre clear
_exptl_crystal_colour_modifier yellowish
_exptl_crystal_colour_primary orange
_exptl_crystal_density_diffrn 1.411
_exptl_crystal_description block
_exptl_crystal_F_000 4424
_exptl_crystal_size_max 0.247
_exptl_crystal_size_mid 0.227
_exptl_crystal_size_min 0.183
_refine_diff_density_max 1.237
_refine_diff_density_min -1.548
_refine_diff_density_rms 0.088
_refine_ls_extinction_method none
_refine_ls_goodness_of_fit_ref 1.069
_refine_ls_hydrogen_treatment constr
_refine_ls_matrix_type full
_refine_ls_number_parameters 1119
_refine_ls_number_reflns 21092
_refine_ls_number_restraints 216
_refine_ls_restrained_S_all 1.064
_refine_ls_R_factor_all 0.0259
_refine_ls_R_factor_gt 0.0251
_refine_ls_shift/su_max 0.013
_refine_ls_shift/su_mean 0.000
_refine_ls_structure_factor_coef Fsqd
_refine_ls_weighting_details 'w=1/[\s^2^(Fo^2^)+(0.0299P)^2^+19.3334P] where P=(Fo^2^+2Fc^2^)/3'
_refine_ls_weighting_scheme calc
_refine_ls_wR_factor_gt 0.0633
_refine_ls_wR_factor_ref 0.0637
_reflns_Friedel_coverage 0.000
_reflns_number_gt 20548
_reflns_number_total 21092
_reflns_threshold_expression 'I > 2\s(I)'
_cod_data_source_file d0sc02479a2.cif
_cod_data_source_block 1
_cod_original_cell_volume 10260.41(13)
_cod_database_code 1558284
_manchester_internal_diff_code RSTL337
_manchester_internal_stl_name THJB2
_manchester_internal_coll_client JB
_manchester_internal_coll_date 04/03/20
_manchester_internal_process_date 04/03/20
_manchester_internal_process_user AW/JB
_manchester_internal_solution_date 04/03/20
_manchester_internal_solution_user AW/JB
_manchester_internal_refinement_date 04/03/2020
_manchester_internal_refinement_user AW/JB
_manchester_internal_validation_date 04/03/2020
_manchester_internal_validation_user AW/JB
_manchester_internal_archive_date 05/03/2020
_manchester_internal_archive_user AW
_shelx_shelxl_version_number 2018/3
_chemical_oxdiff_formula C120H100Th2Si8K4
_chemical_oxdiff_usercomment jb
_shelx_space_group_comment
;
The symmetry employed for this shelxl refinement is uniquely defined
by the following loop, which should always be used as a source of
symmetry information in preference to the above space-group names.
They are only intended as comments.
;
_shelx_estimated_absorpt_t_max 0.219
_shelx_estimated_absorpt_t_min 0.156
_reflns_odcompleteness_completeness 99.71
_reflns_odcompleteness_iscentric 1
_reflns_odcompleteness_theta 68.13
_olex2_refinement_description
;
1. Fixed Uiso
 At 1.2 times of:
  All C(H) groups
 At 1.5 times of:
  All C(H,H,H) groups
2. Restrained distances
 C37A-C38A \\sim C39A-C38A \\sim C40A-C39A \\sim C33A-C40A \\sim C34A-C33A
\\sim C35A-C34A \\sim C36A-
 C35A \\sim C37A-C36A \\sim C39B-C38B \\sim C37B-C38B \\sim C37B-C36B \\sim
C35B-C36B \\sim C40B-C39B ~
 C35B-C34B \\sim C40B-C33B \\sim C34B-C33B
 with sigma of 0.01
3. Rigid body (RIGU) restrains
 C33A, C33B, C34A, C34B, C35A, C35B, C36A, C36B, C37A, C37B, C38A, C38B, C39A,
 C39B, C40A, C40B
 with sigma for 1-2 distances of 0.004 and sigma for 1-3 distances of 0.004
4. Others
 Sof(C33B)=Sof(H33B)=Sof(C34B)=Sof(H34B)=Sof(C35B)=Sof(H35B)=Sof(C36B)=
 Sof(H36B)=Sof(C37B)=Sof(H37B)=Sof(C38B)=Sof(H38B)=Sof(C39B)=Sof(H39B)=
 Sof(C40B)=Sof(H40B)=1-FVAR(1)
 Sof(C33A)=Sof(H33A)=Sof(C34A)=Sof(H34A)=Sof(C35A)=Sof(H35A)=Sof(C36A)=
 Sof(H36A)=Sof(C37A)=Sof(H37A)=Sof(C38A)=Sof(H38A)=Sof(C39A)=Sof(H39A)=
 Sof(C40A)=Sof(H40A)=FVAR(1)
5.a Me refined with riding coordinates:
 C79(H79A,H79B,H79C)
5.b Aromatic/amide H refined with riding coordinates:
 C9(H9), C10(H10), C11(H11), C12(H12), C13(H13), C14(H14), C15(H15), C16(H16),
 C17(H17), C18(H18), C19(H19), C20(H20), C21(H21), C22(H22), C23(H23), C24(H24),
  C25(H25), C26(H26), C27(H27), C28(H28), C29(H29), C30(H30), C31(H31),
 C32(H32), C33A(H33A), C33B(H33B), C34A(H34A), C34B(H34B), C35A(H35A),
 C35B(H35B), C36A(H36A), C36B(H36B), C37A(H37A), C37B(H37B), C38A(H38A),
 C38B(H38B), C39A(H39A), C39B(H39B), C40A(H40A), C40B(H40B), C67(H67), C68(H68),
  C69(H69), C70(H70), C71(H71), C74(H74), C75(H75), C76(H76), C77(H77),
 C78(H78), C81(H81), C82(H82), C83(H83), C84(H84), C85(H85), C95(H95), C96(H96),
  C97(H97), C98(H98), C99(H99), C88(H88), C89(H89), C90(H90), C91(H91), C92(H92)
5.c Idealised Me refined as rotating group:
 C41(H41A,H41B,H41C), C42(H42A,H42B,H42C), C43(H43A,H43B,H43C), C44(H44A,H44B,
 H44C), C45(H45A,H45B,H45C), C46(H46A,H46B,H46C), C47(H47A,H47B,H47C), C48(H48A,
 H48B,H48C), C49(H49A,H49B,H49C), C50(H50A,H50B,H50C), C51(H51A,H51B,H51C),
 C52(H52A,H52B,H52C), C53(H53A,H53B,H53C), C54(H54A,H54B,H54C), C55(H55A,H55B,
 H55C), C56(H56A,H56B,H56C), C57(H57A,H57B,H57C), C58(H58A,H58B,H58C), C59(H59A,
 H59B,H59C), C60(H60A,H60B,H60C), C61(H61A,H61B,H61C), C62(H62A,H62B,H62C),
 C63(H63A,H63B,H63C), C64(H64A,H64B,H64C), C65(H65A,H65B,H65C), C72(H72A,H72B,
 H72C), C93(H93A,H93B,H93C), C86(H86A,H86B,H86C)
;
_olex2_submission_special_instructions 'No special instructions were received'
_oxdiff_exptl_absorpt_empirical_details
;
Empirical correction (ABSPACK) includes:
- Absorption correction using spherical harmonics
- Frame scaling
;
_oxdiff_exptl_absorpt_empirical_full_max 2.076
_oxdiff_exptl_absorpt_empirical_full_min 0.655

loop_
_space_group_symop_operation_xyz
'x, y, z'
'-x+1/2, y+1/2, -z+1/2'
'-x, -y, -z'
'x-1/2, -y-1/2, z-1/2'

loop_
_atom_site_label
_atom_site_type_symbol
_atom_site_fract_x
_atom_site_fract_y
_atom_site_fract_z
_atom_site_U_iso_or_equiv
_atom_site_adp_type
_atom_site_occupancy
_atom_site_site_symmetry_order
_atom_site_calc_flag
_atom_site_refinement_flags_posn
_atom_site_refinement_flags_adp
_atom_site_refinement_flags_occupancy
_atom_site_disorder_assembly
_atom_site_disorder_group
Th1 Th 0.43097(2) 0.69901(2) 0.57690(2) 0.01560(3) Uani 1 1 d . . . . .
K1 K 0.34921(3) 0.63641(6) 0.45859(2) 0.02473(12) Uani 1 1 d . . . . .
Si1 Si 0.60006(3) 0.78990(7) 0.58135(2) 0.01889(14) Uani 1 1 d . . . . .
C1 C 0.53825(11) 0.7725(2) 0.59821(7) 0.0177(5) Uani 1 1 d . . . . .
Th2 Th 0.09562(2) 0.68570(2) 0.41129(2) 0.01610(3) Uani 1 1 d . . . . .
K2 K 0.29023(3) 0.57930(7) 0.65498(2) 0.03079(14) Uani 1 1 d . . . . .
Si2 Si 0.56583(3) 0.54178(7) 0.64171(2) 0.01806(14) Uani 1 1 d . . . . .
C2 C 0.53165(12) 0.6906(2) 0.62604(7) 0.0171(5) Uani 1 1 d . . . . .
K3 K 0.22300(2) 0.96345(5) 0.34769(2) 0.02166(11) Uani 1 1 d . . . . .
Si3 Si 0.49674(3) 0.82255(7) 0.68220(2) 0.01996(15) Uani 1 1 d . . . . .
C3 C 0.49823(11) 0.7853(2) 0.63744(7) 0.0181(5) Uani 1 1 d . . . . .
K4 K 0.21038(3) 0.45566(6) 0.50431(2) 0.02465(12) Uani 1 1 d . . . . .
Si4 Si 0.48609(4) 1.03180(7) 0.60270(2) 0.02315(16) Uani 1 1 d . . . . .
C4 C 0.50486(11) 0.8684(2) 0.60981(7) 0.0175(5) Uani 1 1 d . . . . .
Si5 Si -0.01045(3) 0.89017(8) 0.43892(2) 0.02426(16) Uani 1 1 d . . . . .
C5 C -0.00729(11) 0.7779(3) 0.40512(7) 0.0192(5) Uani 1 1 d . . . . .
Si6 Si -0.07191(3) 0.54382(8) 0.40600(2) 0.02787(18) Uani 1 1 d . . . . .
C6 C -0.02040(11) 0.6505(3) 0.39516(7) 0.0194(5) Uani 1 1 d . . . . .
Si7 Si -0.01607(3) 0.57654(7) 0.32300(2) 0.01880(14) Uani 1 1 d . . . . .
C7 C -0.00518(12) 0.6685(2) 0.36293(7) 0.0173(5) Uani 1 1 d . . . . .
Si8 Si -0.01550(3) 0.92971(7) 0.34268(2) 0.02193(15) Uani 1 1 d . . . . .
C8 C 0.00861(11) 0.8002(2) 0.37253(7) 0.0167(5) Uani 1 1 d . . . . .
C9 C 0.43831(13) 0.7943(3) 0.51279(7) 0.0234(6) Uani 1 1 d . . . . .
H9 H 0.460394 0.858073 0.507136 0.028 Uiso 1 1 calc R . . . .
C10 C 0.46585(12) 0.6793(3) 0.51533(7) 0.0229(6) Uani 1 1 d . . . . .
H10 H 0.501184 0.684472 0.510075 0.027 Uiso 1 1 calc R . . . .
C11 C 0.45394(12) 0.5586(3) 0.52374(7) 0.0223(6) Uani 1 1 d . . . . .
H11 H 0.484643 0.503573 0.525091 0.027 Uiso 1 1 calc R . . . .
C12 C 0.40649(13) 0.5015(3) 0.53059(7) 0.0230(6) Uani 1 1 d . . . . .
H12 H 0.412617 0.417002 0.535962 0.028 Uiso 1 1 calc R . . . .
C13 C 0.35224(12) 0.5424(3) 0.53118(7) 0.0231(6) Uani 1 1 d . . . . .
H13 H 0.328808 0.477402 0.534746 0.028 Uiso 1 1 calc R . . . .
C14 C 0.32420(12) 0.6561(3) 0.52779(7) 0.0238(6) Uani 1 1 d . . . . .
H14 H 0.286425 0.648705 0.529562 0.029 Uiso 1 1 calc R . . . .
C15 C 0.33807(13) 0.7792(3) 0.52237(7) 0.0240(6) Uani 1 1 d . . . . .
H15 H 0.308416 0.835043 0.522699 0.029 Uiso 1 1 calc R . . . .
C16 C 0.38616(13) 0.8373(3) 0.51660(7) 0.0245(6) Uani 1 1 d . . . . .
H16 H 0.382514 0.923849 0.514934 0.029 Uiso 1 1 calc R . . . .
C17 C 0.38623(12) 0.5941(3) 0.62470(7) 0.0228(6) Uani 1 1 d . . . . .
H17 H 0.425189 0.596551 0.638665 0.027 Uiso 1 1 calc R . . . .
C18 C 0.36096(12) 0.7131(3) 0.61893(7) 0.0222(6) Uani 1 1 d . . . . .
H18 H 0.387245 0.775599 0.629774 0.027 Uiso 1 1 calc R . . . .
C19 C 0.30617(13) 0.7601(3) 0.60092(8) 0.0256(6) Uani 1 1 d . . . . .
H19 H 0.305425 0.846906 0.599748 0.031 Uiso 1 1 calc R . . . .
C20 C 0.25286(13) 0.7070(3) 0.58446(8) 0.0281(6) Uani 1 1 d . . . . .
H20 H 0.223609 0.765966 0.575473 0.034 Uiso 1 1 calc R . . . .
C21 C 0.23266(13) 0.5856(3) 0.57817(8) 0.0291(7) Uani 1 1 d . . . . .
H21 H 0.192381 0.582204 0.567366 0.035 Uiso 1 1 calc R . . . .
C22 C 0.25743(13) 0.4688(3) 0.58395(7) 0.0285(7) Uani 1 1 d . . . . .
H22 H 0.229744 0.405807 0.576239 0.034 Uiso 1 1 calc R . . . .
C23 C 0.31330(14) 0.4216(3) 0.59838(8) 0.0276(6) Uani 1 1 d . . . . .
H23 H 0.314764 0.335012 0.596709 0.033 Uiso 1 1 calc R . . . .
C24 C 0.36732(13) 0.4738(3) 0.61469(7) 0.0246(6) Uani 1 1 d . . . . .
H24 H 0.397588 0.415620 0.620127 0.030 Uiso 1 1 calc R . . . .
C25 C 0.14562(12) 0.7816(3) 0.36323(7) 0.0192(5) Uani 1 1 d . . . . .
H25 H 0.107355 0.764837 0.349568 0.023 Uiso 1 1 calc R . . . .
C26 C 0.14898(12) 0.8792(3) 0.38785(7) 0.0194(5) Uani 1 1 d . . . . .
H26 H 0.112594 0.913868 0.386172 0.023 Uiso 1 1 calc R . . . .
C27 C 0.18612(12) 0.7052(3) 0.35477(7) 0.0207(5) Uani 1 1 d . . . . .
H27 H 0.168538 0.645017 0.337946 0.025 Uiso 1 1 calc R . . . .
C28 C 0.24614(12) 0.6972(3) 0.36532(8) 0.0219(6) Uani 1 1 d . . . . .
H28 H 0.259760 0.633960 0.353663 0.026 Uiso 1 1 calc R . . . .
C29 C 0.29122(12) 0.7617(3) 0.38938(8) 0.0239(6) Uani 1 1 d . . . . .
H29 H 0.328010 0.735737 0.388747 0.029 Uiso 1 1 calc R . . . .
C30 C 0.29446(12) 0.8549(3) 0.41395(8) 0.0245(6) Uani 1 1 d . . . . .
H30 H 0.332924 0.875805 0.426294 0.029 Uiso 1 1 calc R . . . .
C31 C 0.25404(12) 0.9249(3) 0.42466(7) 0.0232(6) Uani 1 1 d . . . . .
H31 H 0.271714 0.977588 0.443603 0.028 Uiso 1 1 calc R . . . .
C32 C 0.19428(12) 0.9350(3) 0.41397(7) 0.0219(5) Uani 1 1 d . . . . .
H32 H 0.180879 0.992866 0.427347 0.026 Uiso 1 1 calc R . . . .
C33A C 0.0942(4) 0.5862(12) 0.4758(3) 0.025(3) Uani 0.469(15) 1 d D U P A 1
H33A H 0.066868 0.592094 0.488273 0.030 Uiso 0.469(15) 1 calc R . P A 1
C33B C 0.0849(4) 0.5281(10) 0.4644(3) 0.027(3) Uani 0.531(15) 1 d D U P A 2
H33B H 0.054507 0.501774 0.472859 0.032 Uiso 0.531(15) 1 calc R . P A 2
C34A C 0.1338(5) 0.6829(10) 0.4840(2) 0.023(3) Uani 0.469(15) 1 d D U P A 1
H34A H 0.126388 0.739663 0.499994 0.028 Uiso 0.469(15) 1 calc R . P A 1
C34B C 0.1120(4) 0.6342(11) 0.4815(2) 0.028(3) Uani 0.531(15) 1 d D U P A 2
H34B H 0.093681 0.666134 0.497365 0.033 Uiso 0.531(15) 1 calc R . P A 2
C35A C 0.1819(5) 0.7134(8) 0.4735(3) 0.022(3) Uani 0.469(15) 1 d D U P A 1
H35A H 0.199637 0.787482 0.483629 0.027 Uiso 0.469(15) 1 calc R . P A 1
C35B C 0.1599(6) 0.7038(7) 0.4805(2) 0.031(3) Uani 0.531(15) 1 d D U P A 2
H35B H 0.166038 0.773744 0.495127 0.037 Uiso 0.531(15) 1 calc R . P A 2
C36A C 0.2099(4) 0.6589(11) 0.4513(3) 0.026(3) Uani 0.469(15) 1 d D U P A 1
H36A H 0.244357 0.700586 0.451939 0.031 Uiso 0.469(15) 1 calc R . P A 1
C36B C 0.2008(4) 0.6916(9) 0.4623(3) 0.033(3) Uani 0.531(15) 1 d D U P A 2
H36B H 0.229967 0.752030 0.468939 0.040 Uiso 0.531(15) 1 calc R . P A 2
C37A C 0.1997(5) 0.5582(12) 0.4285(3) 0.029(3) Uani 0.469(15) 1 d D U P A 1
H37A H 0.229012 0.548307 0.417568 0.034 Uiso 0.469(15) 1 calc R . P A 1
C37B C 0.2090(4) 0.6120(11) 0.4368(3) 0.033(3) Uani 0.531(15) 1 d D U P A 2
H37B H 0.242761 0.631373 0.430774 0.040 Uiso 0.531(15) 1 calc R . P A 2
C38A C 0.1566(6) 0.4687(9) 0.4179(3) 0.031(3) Uani 0.469(15) 1 d D U P A 1
H38A H 0.160482 0.418903 0.399400 0.037 Uiso 0.469(15) 1 calc R . P A 1
C38B C 0.1799(5) 0.5112(11) 0.4180(3) 0.034(3) Uani 0.531(15) 1 d D U P A 2
H38B H 0.197906 0.479883 0.401844 0.041 Uiso 0.531(15) 1 calc R . P A 2
C39A C 0.1088(5) 0.4371(9) 0.4289(3) 0.031(3) Uani 0.469(15) 1 d D U P A 1
H39A H 0.088208 0.369310 0.416428 0.037 Uiso 0.469(15) 1 calc R . P A 1
C39B C 0.1301(5) 0.4462(8) 0.4177(2) 0.029(3) Uani 0.531(15) 1 d D U P A 2
H39B H 0.119949 0.385272 0.400104 0.035 Uiso 0.531(15) 1 calc R . P A 2
C40A C 0.0845(4) 0.4828(11) 0.4540(3) 0.027(3) Uani 0.469(15) 1 d D U P A 1
H40A H 0.054615 0.432038 0.456882 0.032 Uiso 0.469(15) 1 calc R . P A 1
C40B C 0.0917(4) 0.4519(8) 0.4379(3) 0.027(3) Uani 0.531(15) 1 d D U P A 2
H40B H 0.063832 0.388651 0.432197 0.032 Uiso 0.531(15) 1 calc R . P A 2
C41 C 0.62854(13) 0.6407(3) 0.56934(8) 0.0259(6) Uani 1 1 d . . . . .
H41A H 0.600230 0.605211 0.549023 0.039 Uiso 1 1 calc GR . . . .
H41B H 0.635752 0.583688 0.588954 0.039 Uiso 1 1 calc GR . . . .
H41C H 0.664399 0.655977 0.563835 0.039 Uiso 1 1 calc GR . . . .
C42 C 0.66026(12) 0.8628(3) 0.61649(8) 0.0258(6) Uani 1 1 d . . . . .
H42A H 0.694718 0.866863 0.608843 0.039 Uiso 1 1 calc GR . . . .
H42B H 0.668317 0.813716 0.637775 0.039 Uiso 1 1 calc GR . . . .
H42C H 0.649030 0.945635 0.621122 0.039 Uiso 1 1 calc GR . . . .
C43 C 0.58964(13) 0.8881(3) 0.54150(8) 0.0276(6) Uani 1 1 d . . . . .
H43A H 0.568905 0.841413 0.520777 0.041 Uiso 1 1 calc GR . . . .
H43B H 0.627132 0.912829 0.539573 0.041 Uiso 1 1 calc GR . . . .
H43C H 0.567455 0.961042 0.543414 0.041 Uiso 1 1 calc GR . . . .
C44 C 0.64578(12) 0.5568(3) 0.66232(8) 0.0270(6) Uani 1 1 d . . . . .
H44A H 0.663075 0.592283 0.645480 0.041 Uiso 1 1 calc GR . . . .
H44B H 0.662383 0.475799 0.669428 0.041 Uiso 1 1 calc GR . . . .
H44C H 0.653417 0.610114 0.682761 0.041 Uiso 1 1 calc GR . . . .
C45 C 0.55147(13) 0.4308(3) 0.60424(8) 0.0259(6) Uani 1 1 d . . . . .
H45A H 0.512201 0.399497 0.598978 0.039 Uiso 1 1 calc GR . . . .
H45B H 0.578633 0.362532 0.610519 0.039 Uiso 1 1 calc GR . . . .
H45C H 0.556112 0.472707 0.583738 0.039 Uiso 1 1 calc GR . . . .
C46 C 0.54002(13) 0.4646(3) 0.67583(8) 0.0259(6) Uani 1 1 d . . . . .
H46A H 0.552525 0.511728 0.697493 0.039 Uiso 1 1 calc GR . . . .
H46B H 0.556013 0.381818 0.679898 0.039 Uiso 1 1 calc GR . . . .
H46C H 0.498032 0.460074 0.667921 0.039 Uiso 1 1 calc GR . . . .
C47 C 0.57283(13) 0.8585(3) 0.70800(8) 0.0315(7) Uani 1 1 d . . . . .
H47A H 0.597322 0.787874 0.707585 0.047 Uiso 1 1 calc GR . . . .
H47B H 0.574555 0.876976 0.732100 0.047 Uiso 1 1 calc GR . . . .
H47C H 0.586281 0.929518 0.697771 0.047 Uiso 1 1 calc GR . . . .
C48 C 0.46999(15) 0.7024(3) 0.70698(8) 0.0310(7) Uani 1 1 d . . . . .
H48A H 0.429573 0.684760 0.694954 0.047 Uiso 1 1 calc GR . . . .
H48B H 0.473778 0.732264 0.730500 0.047 Uiso 1 1 calc GR . . . .
H48C H 0.492685 0.627556 0.708399 0.047 Uiso 1 1 calc GR . . . .
C49 C 0.45119(14) 0.9577(3) 0.68619(8) 0.0317(7) Uani 1 1 d . . . . .
H49A H 0.461274 1.028360 0.674200 0.048 Uiso 1 1 calc GR . . . .
H49B H 0.458010 0.977546 0.710818 0.048 Uiso 1 1 calc GR . . . .
H49C H 0.410590 0.937620 0.675610 0.048 Uiso 1 1 calc GR . . . .
C50 C 0.53321(17) 1.1272(3) 0.63882(9) 0.0364(8) Uani 1 1 d . . . . .
H50A H 0.537034 1.087278 0.661192 0.055 Uiso 1 1 calc GR . . . .
H50B H 0.516004 1.208300 0.638608 0.055 Uiso 1 1 calc GR . . . .
H50C H 0.571182 1.135721 0.635522 0.055 Uiso 1 1 calc GR . . . .
C51 C 0.49353(17) 1.1024(3) 0.56168(8) 0.0371(8) Uani 1 1 d . . . . .
H51A H 0.534293 1.110701 0.563554 0.056 Uiso 1 1 calc GR . . . .
H51B H 0.475410 1.183308 0.558318 0.056 Uiso 1 1 calc GR . . . .
H51C H 0.474763 1.049914 0.541810 0.056 Uiso 1 1 calc GR . . . .
C52 C 0.40859(15) 1.0547(3) 0.60025(9) 0.0350(7) Uani 1 1 d . . . . .
H52A H 0.384045 1.028614 0.577364 0.053 Uiso 1 1 calc GR . . . .
H52B H 0.401735 1.141477 0.603725 0.053 Uiso 1 1 calc GR . . . .
H52C H 0.399652 1.006008 0.618391 0.053 Uiso 1 1 calc GR . . . .
C53 C -0.07745(15) 0.9862(3) 0.42467(10) 0.0376(8) Uani 1 1 d . . . . .
H53A H -0.077827 1.032452 0.403753 0.056 Uiso 1 1 calc GR . . . .
H53B H -0.078153 1.043236 0.443312 0.056 Uiso 1 1 calc GR . . . .
H53C H -0.111234 0.932951 0.419514 0.056 Uiso 1 1 calc GR . . . .
C54 C 0.05516(14) 0.9901(3) 0.44712(9) 0.0321(7) Uani 1 1 d . . . . .
H54A H 0.087336 0.951474 0.464583 0.048 Uiso 1 1 calc GR . . . .
H54B H 0.047274 1.070245 0.455625 0.048 Uiso 1 1 calc GR . . . .
H54C H 0.064967 1.000625 0.425415 0.048 Uiso 1 1 calc GR . . . .
C55 C -0.00834(16) 0.8286(3) 0.48296(9) 0.0365(8) Uani 1 1 d . . . . .
H55A H -0.047563 0.813795 0.483636 0.055 Uiso 1 1 calc GR . . . .
H55B H 0.010374 0.888291 0.500931 0.055 Uiso 1 1 calc GR . . . .
H55C H 0.013278 0.751690 0.487235 0.055 Uiso 1 1 calc GR . . . .
C56 C -0.13992(13) 0.5523(4) 0.36875(8) 0.0342(7) Uani 1 1 d . . . . .
H56A H -0.171072 0.512560 0.375390 0.051 Uiso 1 1 calc GR . . . .
H56B H -0.134377 0.510447 0.348471 0.051 Uiso 1 1 calc GR . . . .
H56C H -0.149801 0.638165 0.362944 0.051 Uiso 1 1 calc GR . . . .
C57 C -0.09055(18) 0.5980(5) 0.44538(9) 0.0551(13) Uani 1 1 d . . . . .
H57A H -0.056438 0.593845 0.465739 0.083 Uiso 1 1 calc GR . . . .
H57B H -0.120740 0.545780 0.449178 0.083 Uiso 1 1 calc GR . . . .
H57C H -0.104221 0.682704 0.441818 0.083 Uiso 1 1 calc GR . . . .
C58 C -0.05445(17) 0.3773(4) 0.41398(11) 0.0512(11) Uani 1 1 d . . . . .
H58A H -0.032483 0.349346 0.398650 0.077 Uiso 1 1 calc GR . . . .
H58B H -0.090099 0.330102 0.409171 0.077 Uiso 1 1 calc GR . . . .
H58C H -0.031635 0.365254 0.438291 0.077 Uiso 1 1 calc GR . . . .
C59 C -0.08262(12) 0.6216(3) 0.28739(7) 0.0277(6) Uani 1 1 d . . . . .
H59A H -0.115584 0.621826 0.296515 0.041 Uiso 1 1 calc GR . . . .
H59B H -0.089405 0.562898 0.268197 0.041 Uiso 1 1 calc GR . . . .
H59C H -0.077499 0.703628 0.278921 0.041 Uiso 1 1 calc GR . . . .
C60 C -0.02301(14) 0.4095(3) 0.33207(9) 0.0309(7) Uani 1 1 d . . . . .
H60A H 0.011237 0.382336 0.350323 0.046 Uiso 1 1 calc GR . . . .
H60B H -0.026854 0.362163 0.310821 0.046 Uiso 1 1 calc GR . . . .
H60C H -0.057017 0.396759 0.339784 0.046 Uiso 1 1 calc GR . . . .
C61 C 0.04444(13) 0.5855(3) 0.30327(8) 0.0278(6) Uani 1 1 d . . . . .
H61A H 0.052654 0.671444 0.299705 0.042 Uiso 1 1 calc GR . . . .
H61B H 0.033537 0.542710 0.280865 0.042 Uiso 1 1 calc GR . . . .
H61C H 0.078710 0.546976 0.318951 0.042 Uiso 1 1 calc GR . . . .
C62 C -0.09637(14) 0.9299(3) 0.32632(9) 0.0356(7) Uani 1 1 d . . . . .
H62A H -0.109736 0.855517 0.312729 0.053 Uiso 1 1 calc GR . . . .
H62B H -0.109582 1.001902 0.311597 0.053 Uiso 1 1 calc GR . . . .
H62C H -0.111813 0.932419 0.346139 0.053 Uiso 1 1 calc GR . . . .
C63 C 0.01193(14) 0.9239(3) 0.30362(8) 0.0280(6) Uani 1 1 d . . . . .
H63A H 0.053957 0.926440 0.311355 0.042 Uiso 1 1 calc GR . . . .
H63B H -0.002908 0.994329 0.288534 0.042 Uiso 1 1 calc GR . . . .
H63C H -0.001018 0.848088 0.290678 0.042 Uiso 1 1 calc GR . . . .
C64 C 0.00556(16) 1.0862(3) 0.36205(9) 0.0351(7) Uani 1 1 d . . . . .
H64A H -0.009893 1.098462 0.381625 0.053 Uiso 1 1 calc GR . . . .
H64B H -0.009964 1.148850 0.344311 0.053 Uiso 1 1 calc GR . . . .
H64C H 0.047485 1.092705 0.370264 0.053 Uiso 1 1 calc GR . . . .
C65 C 0.1877(3) 0.6381(7) 0.72913(18) 0.104(3) Uani 1 1 d . . . . .
H65A H 0.158514 0.686707 0.735350 0.156 Uiso 1 1 calc GR . . . .
H65B H 0.215598 0.607140 0.750335 0.156 Uiso 1 1 calc GR . . . .
H65C H 0.169318 0.569112 0.714472 0.156 Uiso 1 1 calc GR . . . .
C66 C 0.2174(2) 0.7156(5) 0.70987(15) 0.0708(17) Uani 1 1 d . . . . .
C67 C 0.18797(18) 0.7642(5) 0.67650(14) 0.0618(14) Uani 1 1 d . . . . .
H67 H 0.148545 0.745309 0.666267 0.074 Uiso 1 1 calc R . . . .
C68 C 0.2151(2) 0.8373(5) 0.65891(15) 0.0674(14) Uani 1 1 d . . . . .
H68 H 0.194509 0.868180 0.636629 0.081 Uiso 1 1 calc R . . . .
C69 C 0.2714(2) 0.8662(5) 0.67306(14) 0.0641(13) Uani 1 1 d . . . . .
H69 H 0.290218 0.916709 0.660637 0.077 Uiso 1 1 calc R . . . .
C70 C 0.30082(19) 0.8226(4) 0.70508(12) 0.0548(12) Uani 1 1 d . . . . .
H70 H 0.339991 0.844608 0.714814 0.066 Uiso 1 1 calc R . . . .
C71 C 0.2759(2) 0.7484(5) 0.72370(12) 0.0611(13) Uani 1 1 d . . . . .
H71 H 0.297759 0.718810 0.745874 0.073 Uiso 1 1 calc R . . . .
C72 C 0.2625(4) 0.1998(6) 0.6597(2) 0.108(3) Uani 1 1 d . . . . .
H72A H 0.232903 0.167380 0.669247 0.163 Uiso 1 1 calc GR . . . .
H72B H 0.285537 0.132053 0.655148 0.163 Uiso 1 1 calc GR . . . .
H72C H 0.244241 0.243506 0.638006 0.163 Uiso 1 1 calc GR . . . .
C73 C 0.3001(2) 0.2850(4) 0.68517(12) 0.0571(11) Uani 1 1 d . . . . .
C74 C 0.2793(3) 0.3547(5) 0.70705(13) 0.0678(13) Uani 1 1 d . . . . .
H74 H 0.240030 0.346068 0.705771 0.081 Uiso 1 1 calc R . . . .
C75 C 0.3118(3) 0.4357(6) 0.73051(13) 0.0778(16) Uani 1 1 d . . . . .
H75 H 0.296019 0.480381 0.745679 0.093 Uiso 1 1 calc R . . . .
C76 C 0.3676(2) 0.4504(6) 0.73154(13) 0.0776(17) Uani 1 1 d . . . . .
H76 H 0.390210 0.507934 0.747552 0.093 Uiso 1 1 calc R . . . .
C77 C 0.3925(2) 0.3883(6) 0.71120(14) 0.0751(16) Uani 1 1 d . . . . .
H77 H 0.431562 0.401840 0.712523 0.090 Uiso 1 1 calc R . . . .
C78 C 0.3575(3) 0.2989(7) 0.68689(16) 0.090(2) Uani 1 1 d . . . . .
H78 H 0.373656 0.251113 0.672501 0.108 Uiso 1 1 calc R . . . .
C79 C 0.23743(18) 0.1042(4) 0.56711(11) 0.0500(10) Uani 1 1 d . . . . .
H79A H 0.198571 0.078963 0.566350 0.075 Uiso 1 1 calc R . . . .
H79B H 0.263582 0.034436 0.573960 0.075 Uiso 1 1 calc R . . . .
H79C H 0.250206 0.170434 0.584076 0.075 Uiso 1 1 calc R . . . .
C80 C 0.23730(14) 0.1485(3) 0.53168(10) 0.0343(7) Uani 1 1 d . . . . .
C81 C 0.28727(14) 0.1898(3) 0.52570(10) 0.0329(7) Uani 1 1 d . . . . .
H81 H 0.321845 0.191669 0.544442 0.040 Uiso 1 1 calc R . . . .
C82 C 0.28794(15) 0.2283(3) 0.49293(9) 0.0338(7) Uani 1 1 d . . . . .
H82 H 0.322680 0.255664 0.489375 0.041 Uiso 1 1 calc R . . . .
C83 C 0.23749(16) 0.2266(3) 0.46540(9) 0.0378(8) Uani 1 1 d . . . . .
H83 H 0.237569 0.251841 0.442856 0.045 Uiso 1 1 calc R . . . .
C84 C 0.18718(16) 0.1877(3) 0.47110(10) 0.0396(9) Uani 1 1 d . . . . .
H84 H 0.152489 0.187489 0.452432 0.048 Uiso 1 1 calc R . . . .
C85 C 0.18696(15) 0.1491(3) 0.50390(10) 0.0379(8) Uani 1 1 d . . . . .
H85 H 0.152063 0.122766 0.507439 0.045 Uiso 1 1 calc R . . . .
C93 C 0.32166(17) 0.7872(4) 0.29870(10) 0.0427(9) Uani 1 1 d . . . . .
H93A H 0.354991 0.828730 0.295094 0.064 Uiso 1 1 calc GR . . . .
H93B H 0.315157 0.709669 0.285902 0.064 Uiso 1 1 calc GR . . . .
H93C H 0.328795 0.771062 0.323567 0.064 Uiso 1 1 calc GR . . . .
C94 C 0.26954(14) 0.8673(3) 0.28573(7) 0.0278(6) Uani 1 1 d . . . . .
C95 C 0.27502(15) 0.9948(3) 0.28443(8) 0.0330(7) Uani 1 1 d . . . . .
H95 H 0.312157 1.030612 0.290690 0.040 Uiso 1 1 calc R . . . .
C96 C 0.22733(17) 1.0688(3) 0.27419(8) 0.0369(8) Uani 1 1 d . . . . .
H96 H 0.231836 1.155019 0.273453 0.044 Uiso 1 1 calc R . . . .
C97 C 0.17299(16) 1.0186(4) 0.26500(8) 0.0406(8) Uani 1 1 d . . . . .
H97 H 0.140196 1.070120 0.258018 0.049 Uiso 1 1 calc R . . . .
C98 C 0.16647(15) 0.8926(4) 0.26599(9) 0.0388(8) Uani 1 1 d . . . . .
H98 H 0.129194 0.857409 0.259695 0.047 Uiso 1 1 calc R . . . .
C99 C 0.21473(15) 0.8180(3) 0.27625(8) 0.0305(7) Uani 1 1 d . . . . .
H99 H 0.210082 0.731815 0.276771 0.037 Uiso 1 1 calc R . . . .
C86 C 0.05028(17) 0.2728(4) 0.25567(11) 0.0524(11) Uani 1 1 d . . . . .
H86A H 0.044251 0.185699 0.249997 0.079 Uiso 1 1 calc GR . . . .
H86B H 0.055090 0.317062 0.235560 0.079 Uiso 1 1 calc GR . . . .
H86C H 0.016997 0.305563 0.261557 0.079 Uiso 1 1 calc GR . . . .
C87 C 0.10334(14) 0.2885(3) 0.28625(9) 0.0334(7) Uani 1 1 d . . . . .
C88 C 0.10956(17) 0.2238(3) 0.31698(10) 0.0394(8) Uani 1 1 d . . . . .
H88 H 0.080179 0.169393 0.318674 0.047 Uiso 1 1 calc R . . . .
C89 C 0.15880(19) 0.2385(4) 0.34534(10) 0.0466(9) Uani 1 1 d . . . . .
H89 H 0.162887 0.193754 0.366161 0.056 Uiso 1 1 calc R . . . .
C90 C 0.20162(17) 0.3182(4) 0.34308(11) 0.0468(10) Uani 1 1 d . . . . .
H90 H 0.235029 0.328684 0.362341 0.056 Uiso 1 1 calc R . . . .
C91 C 0.19550(15) 0.3821(3) 0.31281(11) 0.0414(8) Uani 1 1 d . . . . .
H91 H 0.224927 0.436469 0.311185 0.050 Uiso 1 1 calc R . . . .
C92 C 0.14706(15) 0.3679(3) 0.28478(9) 0.0343(7) Uani 1 1 d . . . . .
H92 H 0.143478 0.413200 0.264099 0.041 Uiso 1 1 calc R . . . .

loop_
_atom_site_aniso_label
_atom_site_aniso_U_11
_atom_site_aniso_U_22
_atom_site_aniso_U_33
_atom_site_aniso_U_23
_atom_site_aniso_U_13
_atom_site_aniso_U_12
Th1 0.01560(5) 0.01630(5) 0.01287(5) 0.00016(3) 0.00115(3) -0.00314(3)
K1 0.0256(3) 0.0283(3) 0.0169(3) 0.0000(2) 0.0013(2) 0.0006(2)
Si1 0.0186(3) 0.0201(4) 0.0169(3) 0.0020(3) 0.0037(3) -0.0055(3)
C1 0.0207(13) 0.0156(12) 0.0153(12) 0.0025(10) 0.0029(10) -0.0019(10)
Th2 0.01391(5) 0.01824(5) 0.01490(5) 0.00139(3) 0.00239(3) -0.00132(3)
K2 0.0294(3) 0.0426(4) 0.0223(3) -0.0022(3) 0.0106(2) -0.0073(3)
Si2 0.0189(3) 0.0155(3) 0.0184(3) 0.0036(3) 0.0036(3) -0.0007(3)
C2 0.0202(13) 0.0161(13) 0.0151(12) 0.0003(9) 0.0057(10) -0.0038(10)
K3 0.0231(3) 0.0218(3) 0.0204(3) 0.0014(2) 0.0071(2) -0.0029(2)
Si3 0.0224(4) 0.0216(4) 0.0146(3) -0.0017(3) 0.0036(3) -0.0029(3)
C3 0.0185(12) 0.0159(12) 0.0187(13) 0.0025(10) 0.0037(10) -0.0015(10)
K4 0.0258(3) 0.0219(3) 0.0223(3) -0.0001(2) 0.0011(2) 0.0001(2)
Si4 0.0331(4) 0.0131(3) 0.0195(3) 0.0009(3) 0.0022(3) -0.0016(3)
C4 0.0200(12) 0.0154(12) 0.0156(12) 0.0024(10) 0.0031(10) -0.0025(10)
Si5 0.0237(4) 0.0281(4) 0.0231(4) -0.0087(3) 0.0102(3) -0.0009(3)
C5 0.0186(12) 0.0222(13) 0.0165(12) -0.0019(10) 0.0050(10) -0.0011(10)
Si6 0.0246(4) 0.0375(5) 0.0196(4) 0.0029(3) 0.0038(3) -0.0148(3)
C6 0.0179(12) 0.0229(14) 0.0151(12) 0.0010(10) 0.0014(10) -0.0025(11)
Si7 0.0190(3) 0.0177(3) 0.0178(3) -0.0041(3) 0.0025(3) -0.0014(3)
C7 0.0203(13) 0.0140(12) 0.0177(13) 0.0003(10) 0.0057(10) -0.0016(10)
Si8 0.0254(4) 0.0166(3) 0.0239(4) 0.0035(3) 0.0075(3) 0.0036(3)
C8 0.0184(12) 0.0162(13) 0.0159(12) -0.0007(9) 0.0055(10) -0.0011(9)
C9 0.0275(15) 0.0236(14) 0.0162(13) 0.0013(10) 0.0020(11) -0.0082(11)
C10 0.0191(13) 0.0329(16) 0.0153(13) -0.0020(11) 0.0031(10) -0.0061(11)
C11 0.0214(13) 0.0265(15) 0.0178(13) -0.0050(11) 0.0041(10) 0.0029(11)
C12 0.0297(15) 0.0189(13) 0.0175(13) -0.0006(10) 0.0028(11) -0.0028(11)
C13 0.0228(13) 0.0282(15) 0.0145(12) -0.0020(11) -0.0001(10) -0.0114(11)
C14 0.0168(13) 0.0360(16) 0.0159(13) -0.0029(12) 0.0010(10) -0.0061(12)
C15 0.0231(14) 0.0279(15) 0.0182(13) -0.0015(11) 0.0020(11) 0.0035(12)
C16 0.0309(15) 0.0221(14) 0.0149(13) -0.0001(11) -0.0014(11) -0.0011(12)
C17 0.0183(13) 0.0286(15) 0.0210(13) 0.0017(11) 0.0053(10) -0.0035(11)
C18 0.0220(14) 0.0247(14) 0.0202(13) -0.0044(11) 0.0071(11) -0.0073(11)
C19 0.0264(14) 0.0250(15) 0.0258(14) -0.0031(12) 0.0085(12) -0.0017(12)
C20 0.0225(14) 0.0371(17) 0.0240(15) 0.0008(12) 0.0061(12) 0.0020(12)
C21 0.0209(14) 0.0449(19) 0.0200(14) -0.0028(13) 0.0040(11) -0.0087(13)
C22 0.0317(16) 0.0346(17) 0.0190(13) -0.0031(12) 0.0074(12) -0.0170(13)
C23 0.0345(16) 0.0247(15) 0.0234(14) 0.0012(12) 0.0081(12) -0.0101(12)
C24 0.0278(14) 0.0263(15) 0.0195(13) 0.0039(11) 0.0067(11) -0.0019(12)
C25 0.0190(13) 0.0191(13) 0.0202(13) 0.0002(10) 0.0068(10) -0.0027(10)
C26 0.0205(12) 0.0197(13) 0.0203(13) -0.0008(10) 0.0095(10) -0.0028(10)
C27 0.0234(14) 0.0191(13) 0.0200(13) -0.0016(10) 0.0072(11) -0.0034(10)
C28 0.0223(14) 0.0221(14) 0.0236(14) 0.0006(10) 0.0105(11) 0.0008(10)
C29 0.0194(13) 0.0271(15) 0.0263(14) 0.0063(12) 0.0084(11) 0.0010(11)
C30 0.0204(13) 0.0256(15) 0.0246(14) 0.0057(11) 0.0024(11) -0.0044(11)
C31 0.0254(14) 0.0211(14) 0.0206(13) -0.0012(11) 0.0031(11) -0.0083(11)
C32 0.0284(14) 0.0186(13) 0.0202(13) -0.0023(10) 0.0097(11) -0.0036(11)
C33A 0.014(6) 0.039(9) 0.020(6) 0.008(5) 0.003(5) 0.001(5)
C33B 0.020(3) 0.031(7) 0.027(7) 0.009(4) 0.005(4) -0.004(5)
C34A 0.023(8) 0.031(7) 0.014(3) 0.003(4) 0.004(5) 0.003(4)
C34B 0.022(8) 0.040(8) 0.019(4) 0.002(5) 0.003(5) 0.007(4)
C35A 0.020(7) 0.024(4) 0.019(6) 0.007(4) -0.001(4) -0.005(4)
C35B 0.043(10) 0.024(4) 0.020(5) 0.005(3) 0.002(5) -0.008(5)
C36A 0.016(3) 0.036(7) 0.028(9) 0.016(5) 0.010(5) 0.004(4)
C36B 0.021(7) 0.041(7) 0.028(8) 0.015(4) -0.007(4) -0.013(5)
C37A 0.028(7) 0.038(8) 0.023(6) 0.013(5) 0.012(5) 0.013(5)
C37B 0.016(3) 0.052(9) 0.031(7) 0.024(5) 0.005(4) 0.007(5)
C38A 0.041(9) 0.027(6) 0.022(4) 0.005(4) 0.007(5) 0.012(6)
C38B 0.031(7) 0.044(8) 0.030(5) 0.015(4) 0.013(5) 0.018(5)
C39A 0.042(8) 0.023(4) 0.021(6) 0.001(4) -0.002(4) -0.008(5)
C39B 0.037(7) 0.026(4) 0.020(4) 0.002(3) 0.002(4) 0.007(4)
C40A 0.019(4) 0.032(7) 0.022(8) 0.014(5) -0.004(4) -0.005(5)
C40B 0.031(5) 0.025(5) 0.020(6) 0.008(4) 0.001(4) -0.008(4)
C41 0.0254(14) 0.0289(16) 0.0243(14) 0.0006(12) 0.0091(12) -0.0026(12)
C42 0.0219(13) 0.0277(15) 0.0248(14) 0.0026(12) 0.0021(11) -0.0078(12)
C43 0.0264(14) 0.0338(17) 0.0216(14) 0.0065(12) 0.0055(11) -0.0073(12)
C44 0.0199(13) 0.0275(15) 0.0306(15) 0.0055(12) 0.0029(12) 0.0013(11)
C45 0.0310(15) 0.0169(13) 0.0288(15) 0.0030(11) 0.0070(12) -0.0006(11)
C46 0.0294(15) 0.0225(14) 0.0253(14) 0.0080(11) 0.0075(12) -0.0001(12)
C47 0.0284(15) 0.0411(19) 0.0204(14) -0.0030(13) 0.0003(12) -0.0054(14)
C48 0.0430(19) 0.0303(17) 0.0234(15) 0.0000(12) 0.0153(14) -0.0029(13)
C49 0.0369(17) 0.0337(17) 0.0250(15) -0.0037(13) 0.0098(13) 0.0013(14)
C50 0.058(2) 0.0180(15) 0.0295(16) -0.0008(12) 0.0068(15) -0.0110(14)
C51 0.062(2) 0.0197(15) 0.0264(16) 0.0054(12) 0.0081(15) -0.0015(15)
C52 0.0388(18) 0.0312(17) 0.0313(16) -0.0001(13) 0.0048(14) 0.0107(14)
C53 0.0330(17) 0.0380(19) 0.046(2) -0.0073(15) 0.0175(15) 0.0080(14)
C54 0.0332(16) 0.0301(17) 0.0355(17) -0.0147(13) 0.0141(14) -0.0044(13)
C55 0.0434(19) 0.044(2) 0.0255(16) -0.0115(14) 0.0153(14) -0.0057(16)
C56 0.0225(15) 0.050(2) 0.0294(16) -0.0028(14) 0.0068(12) -0.0110(14)
C57 0.055(2) 0.087(3) 0.0278(17) -0.0157(19) 0.0199(17) -0.050(2)
C58 0.043(2) 0.044(2) 0.054(2) 0.0222(18) -0.0047(18) -0.0231(17)
C59 0.0235(14) 0.0356(17) 0.0183(13) -0.0021(12) -0.0022(11) -0.0001(12)
C60 0.0325(16) 0.0206(15) 0.0372(17) -0.0058(13) 0.0066(13) -0.0038(12)
C61 0.0277(15) 0.0274(15) 0.0300(15) -0.0105(12) 0.0111(12) -0.0037(12)
C62 0.0288(16) 0.0376(19) 0.0378(18) 0.0049(14) 0.0063(14) 0.0107(14)
C63 0.0348(16) 0.0228(15) 0.0265(15) 0.0051(12) 0.0095(13) 0.0012(12)
C64 0.048(2) 0.0174(15) 0.0445(19) -0.0003(13) 0.0216(16) 0.0009(13)
C65 0.112(5) 0.113(5) 0.112(5) -0.068(4) 0.074(4) -0.068(4)
C66 0.070(3) 0.080(4) 0.083(4) -0.051(3) 0.055(3) -0.036(3)
C67 0.036(2) 0.073(3) 0.073(3) -0.046(3) 0.011(2) -0.001(2)
C68 0.058(3) 0.063(3) 0.079(3) -0.023(3) 0.018(3) 0.011(2)
C69 0.066(3) 0.060(3) 0.069(3) -0.030(2) 0.023(2) 0.000(2)
C70 0.046(2) 0.074(3) 0.049(2) -0.029(2) 0.020(2) -0.020(2)
C71 0.062(3) 0.079(3) 0.044(2) -0.032(2) 0.019(2) -0.031(3)
C72 0.150(7) 0.057(4) 0.101(5) 0.006(3) 0.011(5) -0.007(4)
C73 0.072(3) 0.053(3) 0.045(2) 0.015(2) 0.016(2) 0.001(2)
C74 0.078(3) 0.077(4) 0.049(3) 0.015(2) 0.020(2) -0.005(3)
C75 0.083(4) 0.104(5) 0.045(3) 0.013(3) 0.017(3) -0.014(3)
C76 0.063(3) 0.117(5) 0.047(3) 0.025(3) 0.008(2) -0.011(3)
C77 0.062(3) 0.103(5) 0.058(3) 0.024(3) 0.014(3) -0.005(3)
C78 0.093(4) 0.124(6) 0.062(3) 0.051(4) 0.037(3) 0.029(4)
C79 0.044(2) 0.048(2) 0.058(2) 0.0166(19) 0.0148(19) -0.0029(18)
C80 0.0318(16) 0.0232(16) 0.047(2) 0.0024(14) 0.0098(15) 0.0007(13)
C81 0.0257(16) 0.0309(17) 0.0386(19) 0.0012(13) 0.0039(14) 0.0061(12)
C82 0.0326(17) 0.0317(17) 0.0383(18) -0.0035(14) 0.0123(14) 0.0042(14)
C83 0.048(2) 0.0298(17) 0.0330(17) -0.0072(14) 0.0081(15) 0.0072(15)
C84 0.0391(19) 0.0238(17) 0.046(2) -0.0129(14) -0.0018(16) 0.0027(13)
C85 0.0297(16) 0.0242(16) 0.057(2) -0.0082(15) 0.0088(15) -0.0047(13)
C93 0.042(2) 0.052(2) 0.0338(18) 0.0017(16) 0.0115(16) 0.0169(17)
C94 0.0330(16) 0.0333(17) 0.0184(13) -0.0029(12) 0.0096(12) 0.0028(13)
C95 0.0394(18) 0.0359(18) 0.0266(15) -0.0016(13) 0.0144(14) -0.0081(14)
C96 0.064(2) 0.0235(16) 0.0249(15) 0.0038(12) 0.0152(15) 0.0042(15)
C97 0.044(2) 0.048(2) 0.0230(15) -0.0006(15) 0.0009(14) 0.0166(17)
C98 0.0316(17) 0.053(2) 0.0270(16) -0.0106(15) 0.0013(13) -0.0026(15)
C99 0.0394(18) 0.0302(17) 0.0208(15) -0.0066(12) 0.0073(13) -0.0034(13)
C86 0.040(2) 0.059(3) 0.052(2) -0.021(2) 0.0042(18) 0.0055(19)
C87 0.0308(16) 0.0307(17) 0.0397(18) -0.0121(14) 0.0122(14) 0.0024(13)
C88 0.049(2) 0.0309(18) 0.046(2) -0.0089(15) 0.0256(17) -0.0039(16)
C89 0.066(3) 0.040(2) 0.0369(19) -0.0023(16) 0.0208(18) 0.0139(19)
C90 0.036(2) 0.051(2) 0.048(2) -0.0179(18) 0.0037(17) 0.0100(17)
C91 0.0307(17) 0.0348(19) 0.061(2) -0.0124(17) 0.0169(17) -0.0005(14)
C92 0.0390(18) 0.0266(16) 0.0420(19) -0.0024(14) 0.0192(15) 0.0041(14)

loop_
_atom_type_symbol
_atom_type_description
_atom_type_scat_dispersion_real
_atom_type_scat_dispersion_imag
_atom_type_scat_source
C C 0.0181 0.0091 'International Tables Vol C Tables 4.2.6.8 and 6.1.1.4'
H H 0.0000 0.0000 'International Tables Vol C Tables 4.2.6.8 and 6.1.1.4'
K K 0.3868 1.0657 'International Tables Vol C Tables 4.2.6.8 and 6.1.1.4'
Si Si 0.2541 0.3302 'International Tables Vol C Tables 4.2.6.8 and 6.1.1.4'
Th Th -4.1491 12.3296 'International Tables Vol C Tables 4.2.6.8 and 6.1.1.4'

loop_
_exptl_crystal_face_index_h
_exptl_crystal_face_index_k
_exptl_crystal_face_index_l
_exptl_crystal_face_perp_dist
-9 1 -16 0.0983
9 -1 16 0.0983
13 3 -17 0.1085
-13 -3 17 0.1085
-9 6 11 0.0914
9 -6 -11 0.0914
-3 4 22 0.1179
3 -4 -22 0.1179
14 -2 -17 0.0996
4 7 0 0.1117
-2 -7 2 0.1303
-2 -2 25 0.1029
13 1 -20 0.0944

loop_
_geom_angle_atom_site_label_1
_geom_angle_atom_site_label_2
_geom_angle_atom_site_label_3
_geom_angle
_geom_angle_site_symmetry_1
_geom_angle_site_symmetry_3
_geom_angle_publ_flag
C1 Th1 C2 32.53(8) . . ?
C1 Th1 C3 46.61(8) . . ?
C1 Th1 C4 32.73(8) . . ?
C1 Th1 C11 90.52(8) . . ?
C1 Th1 C12 116.56(9) . . ?
C1 Th1 C13 145.12(9) . . ?
C1 Th1 C14 155.33(8) . . ?
C1 Th1 C15 131.23(9) . . ?
C1 Th1 C16 102.24(8) . . ?
C1 Th1 C17 117.88(8) . . ?
C1 Th1 C18 121.69(8) . . ?
C2 Th1 C3 32.12(8) . . ?
C2 Th1 C11 101.34(8) . . ?
C2 Th1 C12 115.82(8) . . ?
C2 Th1 C13 140.03(8) . . ?
C2 Th1 C14 168.16(9) . . ?
C2 Th1 C15 162.23(9) . . ?
C2 Th1 C16 134.56(8) . . ?
C2 Th1 C17 86.36(8) . . ?
C2 Th1 C18 98.67(8) . . ?
C3 Th1 C11 132.59(8) . . ?
C3 Th1 C12 146.23(8) . . ?
C3 Th1 C13 157.88(8) . . ?
C3 Th1 C14 153.12(9) . . ?
C3 Th1 C15 137.91(9) . . ?
C3 Th1 C16 125.25(8) . . ?
C3 Th1 C17 76.77(8) . . ?
C3 Th1 C18 75.16(8) . . ?
C4 Th1 C2 46.44(8) . . ?
C4 Th1 C3 32.35(8) . . ?
C4 Th1 C11 119.96(8) . . ?
C4 Th1 C12 148.31(8) . . ?
C4 Th1 C13 169.77(8) . . ?
C4 Th1 C14 145.27(9) . . ?
C4 Th1 C15 116.58(9) . . ?
C4 Th1 C16 95.08(8) . . ?
C4 Th1 C17 107.24(8) . . ?
C4 Th1 C18 96.26(8) . . ?
C12 Th1 C11 29.13(8) . . ?
C12 Th1 C13 29.02(9) . . ?
C12 Th1 C14 55.38(9) . . ?
C13 Th1 C11 54.86(8) . . ?
C14 Th1 C11 74.19(8) . . ?
C14 Th1 C13 28.99(9) . . ?
C15 Th1 C11 82.69(8) . . ?
C15 Th1 C12 75.86(9) . . ?
C15 Th1 C13 55.84(9) . . ?
C15 Th1 C14 29.45(9) . . ?
C15 Th1 C16 29.38(9) . . ?
C16 Th1 C11 75.49(9) . . ?
C16 Th1 C12 83.54(8) . . ?
C16 Th1 C13 75.29(8) . . ?
C16 Th1 C14 55.68(9) . . ?
C17 Th1 C11 121.22(9) . . ?
C17 Th1 C12 95.48(9) . . ?
C17 Th1 C13 82.36(8) . . ?
C17 Th1 C14 86.76(8) . . ?
C17 Th1 C15 106.52(9) . . ?
C17 Th1 C16 134.79(9) . . ?
C17 Th1 C18 30.19(9) . . ?
C18 Th1 C11 143.05(9) . . ?
C18 Th1 C12 113.93(9) . . ?
C18 Th1 C13 90.45(8) . . ?
C18 Th1 C14 79.92(8) . . ?
C18 Th1 C15 87.59(9) . . ?
C18 Th1 C16 110.59(9) . . ?
C9 K1 K4 112.97(6) . . ?
C9 K1 C10 26.31(8) . . ?
C9 K1 C11 49.25(8) . . ?
C9 K1 C12 65.89(7) . . ?
C9 K1 C16 26.09(8) . . ?
C9 K1 C41 126.29(8) . 3_666 ?
C10 K1 K4 112.41(6) . . ?
C10 K1 C11 25.92(8) . . ?
C10 K1 C12 48.92(8) . . ?
C10 K1 C16 49.49(8) . . ?
C10 K1 C41 100.32(8) . 3_666 ?
C11 K1 K4 93.44(6) . . ?
C11 K1 C41 82.16(7) . 3_666 ?
C12 K1 K4 67.90(5) . . ?
C12 K1 C11 25.67(7) . . ?
C12 K1 C41 79.33(7) . 3_666 ?
C13 K1 K4 46.35(5) . . ?
C13 K1 C9 72.82(7) . . ?
C13 K1 C10 66.14(7) . . ?
C13 K1 C11 48.92(7) . . ?
C13 K1 C12 25.88(8) . . ?
C13 K1 C15 50.30(8) . . ?
C13 K1 C16 66.79(8) . . ?
C13 K1 C41 93.30(8) . 3_666 ?
C14 K1 K4 46.34(6) . . ?
C14 K1 C9 66.79(8) . . ?
C14 K1 C10 72.89(8) . . ?
C14 K1 C11 66.08(8) . . ?
C14 K1 C12 49.43(8) . . ?
C14 K1 C13 26.56(8) . . ?
C14 K1 C15 26.81(8) . . ?
C14 K1 C16 50.06(8) . . ?
C14 K1 C29 129.95(8) . . ?
C14 K1 C30 108.25(9) . . ?
C14 K1 C41 118.20(8) . 3_666 ?
C15 K1 K4 68.68(6) . . ?
C15 K1 C9 49.56(8) . . ?
C15 K1 C10 66.50(8) . . ?
C15 K1 C11 72.42(7) . . ?
C15 K1 C12 66.39(8) . . ?
C15 K1 C16 26.26(8) . . ?
C15 K1 C41 143.57(8) . 3_666 ?
C16 K1 K4 94.70(6) . . ?
C16 K1 C11 65.89(7) . . ?
C16 K1 C12 72.24(8) . . ?
C16 K1 C41 148.05(8) . 3_666 ?
C29 K1 K4 110.56(6) . . ?
C29 K1 C9 115.47(8) . . ?
C29 K1 C10 132.68(8) . . ?
C29 K1 C11 155.91(8) . . ?
C29 K1 C12 178.39(8) . . ?
C29 K1 C13 152.99(8) . . ?
C29 K1 C15 113.68(8) . . ?
C29 K1 C16 108.57(8) . . ?
C29 K1 C41 100.23(8) . 3_666 ?
C30 K1 K4 108.46(6) . . ?
C30 K1 C9 94.09(8) . . ?
C30 K1 C10 117.37(8) . . ?
C30 K1 C11 142.97(8) . . ?
C30 K1 C12 153.78(8) . . ?
C30 K1 C13 134.70(9) . . ?
C30 K1 C15 87.86(8) . . ?
C30 K1 C16 82.46(8) . . ?
C30 K1 C29 26.67(8) . . ?
C30 K1 C41 126.88(8) . 3_666 ?
C41 K1 K4 87.73(5) 3_666 . ?
C1 Si1 C41 114.22(13) . . ?
C1 Si1 C42 107.93(13) . . ?
C1 Si1 C43 117.16(13) . . ?
C42 Si1 C41 106.99(14) . . ?
C43 Si1 C41 103.85(14) . . ?
C43 Si1 C42 106.00(14) . . ?
Si1 C1 Th1 139.34(13) . . ?
C2 C1 Th1 74.86(15) . . ?
C2 C1 Si1 129.0(2) . . ?
C2 C1 C4 89.7(2) . . ?
C4 C1 Th1 74.38(14) . . ?
C4 C1 Si1 129.1(2) . . ?
C5 Th2 C6 31.34(8) . . ?
C5 Th2 C7 46.49(8) . . ?
C5 Th2 C35A 119.2(3) . . ?
C5 Th2 C35B 107.7(3) . . ?
C5 Th2 C36B 134.8(3) . . ?
C5 Th2 C37B 163.8(3) . . ?
C5 Th2 C38A 143.3(3) . . ?
C5 Th2 C38B 158.6(3) . . ?
C5 Th2 C39B 129.0(3) . . ?
C5 Th2 C40B 104.2(2) . . ?
C6 Th2 C35A 133.2(3) . . ?
C6 Th2 C35B 119.0(3) . . ?
C6 Th2 C36B 147.5(3) . . ?
C6 Th2 C37B 153.7(2) . . ?
C6 Th2 C38A 113.0(3) . . ?
C6 Th2 C38B 128.0(3) . . ?
C6 Th2 C40B 79.1(2) . . ?
C7 Th2 C6 31.54(8) . . ?
C7 Th2 C35A 164.2(3) . . ?
C7 Th2 C35B 150.3(3) . . ?
C7 Th2 C36B 177.2(2) . . ?
C7 Th2 C37B 149.1(3) . . ?
C7 Th2 C38A 111.4(3) . . ?
C7 Th2 C38B 121.6(3) . . ?
C7 Th2 C39B 101.1(2) . . ?
C7 Th2 C40B 94.99(19) . . ?
C8 Th2 C5 33.34(8) . . ?
C8 Th2 C6 46.50(8) . . ?
C8 Th2 C7 33.50(8) . . ?
C8 Th2 C35A 140.2(2) . . ?
C8 Th2 C35B 134.3(2) . . ?
C8 Th2 C36B 149.2(2) . . ?
C8 Th2 C37B 157.7(2) . . ?
C8 Th2 C38A 143.4(2) . . ?
C8 Th2 C38B 149.0(2) . . ?
C8 Th2 C39B 134.6(2) . . ?
C8 Th2 C40B 124.5(2) . . ?
C35A Th2 C38A 76.4(3) . . ?
C35B Th2 C36B 29.50(14) . . ?
C35B Th2 C37B 56.2(2) . . ?
C35B Th2 C40B 75.6(2) . . ?
C36B Th2 C37B 29.39(14) . . ?
C36B Th2 C40B 82.3(3) . . ?
C37B Th2 C40B 74.7(3) . . ?
C38B Th2 C35B 76.6(2) . . ?
C38B Th2 C36B 56.2(2) . . ?
C38B Th2 C37B 29.42(14) . . ?
C38B Th2 C40B 55.9(2) . . ?
C39B Th2 C6 98.9(3) . . ?
C39B Th2 C35B 84.7(2) . . ?
C39B Th2 C36B 76.2(3) . . ?
C39B Th2 C37B 56.1(2) . . ?
C39B Th2 C38B 29.64(14) . . ?
C39B Th2 C40B 29.69(14) . . ?
C17 K2 C18 27.96(8) . . ?
C17 K2 C19 51.90(8) . . ?
C17 K2 C20 69.12(8) . . ?
C17 K2 C21 75.96(8) . . ?
C17 K2 C22 69.21(8) . . ?
C17 K2 C23 51.22(8) . . ?
C17 K2 C24 27.11(8) . . ?
C17 K2 C69 102.72(12) . . ?
C17 K2 C70 106.35(10) . . ?
C17 K2 C74 122.00(12) . . ?
C17 K2 C75 118.42(13) . . ?
C18 K2 C19 27.19(8) . . ?
C18 K2 C20 51.09(8) . . ?
C18 K2 C21 69.11(8) . . ?
C18 K2 C22 75.98(8) . . ?
C18 K2 C23 69.22(8) . . ?
C18 K2 C24 51.81(8) . . ?
C18 K2 C69 77.15(12) . . ?
C18 K2 C70 87.23(10) . . ?
C18 K2 C74 148.54(12) . . ?
C18 K2 C75 136.70(12) . . ?
C19 K2 C24 68.56(8) . . ?
C19 K2 C69 66.17(12) . . ?
C19 K2 C70 84.92(11) . . ?
C19 K2 C74 171.93(12) . . ?
C19 K2 C75 160.15(12) . . ?
C20 K2 C19 26.51(8) . . ?
C20 K2 C24 74.81(8) . . ?
C20 K2 C69 75.34(12) . . ?
C20 K2 C70 98.51(11) . . ?
C20 K2 C74 151.19(12) . . ?
C20 K2 C75 172.11(12) . . ?
C21 K2 C19 50.78(8) . . ?
C21 K2 C20 27.00(9) . . ?
C21 K2 C23 51.18(9) . . ?
C21 K2 C24 68.47(8) . . ?
C21 K2 C69 98.85(12) . . ?
C21 K2 C70 122.71(12) . . ?
C21 K2 C74 125.00(12) . . ?
C21 K2 C75 148.71(13) . . ?
C22 K2 C19 68.44(8) . . ?
C22 K2 C20 51.13(9) . . ?
C22 K2 C21 27.11(9) . . ?
C22 K2 C23 27.06(9) . . ?
C22 K2 C24 50.93(8) . . ?
C22 K2 C69 125.71(12) . . ?
C22 K2 C70 149.43(12) . . ?
C22 K2 C74 105.05(12) . . ?
C22 K2 C75 127.60(14) . . ?
C23 K2 C19 74.93(8) . . ?
C23 K2 C20 68.40(9) . . ?
C23 K2 C24 26.69(8) . . ?
C23 K2 C69 140.99(12) . . ?
C23 K2 C70 156.39(10) . . ?
C23 K2 C74 97.11(12) . . ?
C23 K2 C75 113.86(14) . . ?
C24 K2 C69 128.86(12) . . ?
C24 K2 C70 132.88(10) . . ?
C24 K2 C74 103.75(12) . . ?
C24 K2 C75 110.73(13) . . ?
C69 K2 C70 23.86(13) . . ?
C69 K2 C74 121.85(15) . . ?
C69 K2 C75 104.04(16) . . ?
C70 K2 C75 81.88(15) . . ?
C74 K2 C70 102.56(14) . . ?
C74 K2 C75 23.78(14) . . ?
C2 Si2 C44 112.07(13) . . ?
C2 Si2 C45 109.58(13) . . ?
C2 Si2 C46 115.39(13) . . ?
C45 Si2 C44 109.18(14) . . ?
C46 Si2 C44 104.31(14) . . ?
C46 Si2 C45 105.96(14) . . ?
C1 C2 Th1 72.61(15) . . ?
C1 C2 Si2 130.5(2) . . ?
Si2 C2 Th1 120.48(12) . . ?
C3 C2 Th1 74.48(15) . . ?
C3 C2 C1 90.4(2) . . ?
C3 C2 Si2 138.3(2) . . ?
C25 K3 C27 27.48(8) . . ?
C25 K3 C28 51.87(8) . . ?
C25 K3 C29 70.39(8) . . ?
C25 K3 C30 77.32(8) . . ?
C25 K3 C31 70.35(8) . . ?
C25 K3 C32 52.98(8) . . ?
C25 K3 C94 110.14(8) . . ?
C25 K3 C95 132.78(8) . . ?
C25 K3 C96 129.85(9) . . ?
C25 K3 C99 89.11(8) . . ?
C26 K3 C25 28.53(7) . . ?
C26 K3 C27 52.85(8) . . ?
C26 K3 C28 70.55(8) . . ?
C26 K3 C29 77.71(8) . . ?
C26 K3 C30 70.70(8) . . ?
C26 K3 C31 52.21(8) . . ?
C26 K3 C32 27.84(8) . . ?
C26 K3 C94 138.65(8) . . ?
C26 K3 C95 160.05(8) . . ?
C26 K3 C96 145.43(9) . . ?
C26 K3 C99 117.00(8) . . ?
C27 K3 C28 26.98(8) . . ?
C27 K3 C94 87.28(8) . . ?
C27 K3 C95 112.32(8) . . ?
C27 K3 C96 121.25(8) . . ?
C27 K3 C99 71.50(8) . . ?
C28 K3 C94 77.42(8) . . ?
C28 K3 C95 101.61(9) . . ?
C28 K3 C96 120.63(8) . . ?
C28 K3 C99 72.12(8) . . ?
C29 K3 C27 51.73(8) . . ?
C29 K3 C28 27.45(8) . . ?
C29 K3 C30 27.43(8) . . ?
C29 K3 C31 51.91(8) . . ?
C29 K3 C32 69.94(8) . . ?
C29 K3 C94 85.85(8) . . ?
C29 K3 C95 104.02(9) . . ?
C29 K3 C96 128.46(9) . . ?
C29 K3 C99 90.79(9) . . ?
C30 K3 C27 69.57(8) . . ?
C30 K3 C28 51.83(8) . . ?
C30 K3 C31 27.46(8) . . ?
C30 K3 C32 51.91(8) . . ?
C30 K3 C94 108.60(8) . . ?
C30 K3 C95 119.65(9) . . ?
C30 K3 C96 143.27(9) . . ?
C30 K3 C99 117.84(9) . . ?
C31 K3 C27 76.09(8) . . ?
C31 K3 C28 69.38(8) . . ?
C31 K3 C94 136.05(8) . . ?
C31 K3 C95 143.63(9) . . ?
C31 K3 C96 159.80(9) . . ?
C31 K3 C99 141.28(9) . . ?
C32 K3 C27 70.02(8) . . ?
C32 K3 C28 76.41(8) . . ?
C32 K3 C31 27.09(8) . . ?
C32 K3 C94 153.76(8) . . ?
C32 K3 C95 170.65(9) . . ?
C32 K3 C96 161.48(9) . . ?
C32 K3 C99 141.04(8) . . ?
C94 K3 C99 24.81(8) . . ?
C95 K3 C94 25.30(9) . . ?
C95 K3 C96 24.84(9) . . ?
C95 K3 C99 43.67(9) . . ?
C96 K3 C94 44.22(8) . . ?
C96 K3 C99 50.71(9) . . ?
C3 Si3 C47 106.21(13) . . ?
C3 Si3 C48 118.20(13) . . ?
C3 Si3 C49 115.94(13) . . ?
C47 Si3 C48 107.18(15) . . ?
C47 Si3 C49 107.46(16) . . ?
C48 Si3 C49 101.20(15) . . ?
C2 C3 Th1 73.40(15) . . ?
C2 C3 Si3 129.0(2) . . ?
C2 C3 C4 90.1(2) . . ?
Si3 C3 Th1 141.02(13) . . ?
C4 C3 Th1 72.91(14) . . ?
C4 C3 Si3 129.2(2) . . ?
C22 K4 C33A 112.5(2) . . ?
C22 K4 C33B 122.1(2) . . ?
C22 K4 C35A 110.4(2) . . ?
C22 K4 C36A 127.8(3) . . ?
C22 K4 C37A 151.9(3) . . ?
C22 K4 C40A 131.0(3) . . ?
C22 K4 C83 119.46(10) . . ?
C33A K4 C36A 66.1(2) . . ?
C33A K4 C37A 71.2(2) . . ?
C33A K4 C40A 26.11(13) . . ?
C33A K4 C83 119.6(3) . . ?
C33B K4 C83 105.6(3) . . ?
C34A K4 C22 104.39(18) . . ?
C34A K4 C33A 26.38(12) . . ?
C34A K4 C35A 26.44(12) . . ?
C34A K4 C36A 49.91(19) . . ?
C34A K4 C37A 65.9(2) . . ?
C34A K4 C40A 49.63(19) . . ?
C34A K4 C83 135.84(18) . . ?
C34B K4 C22 107.65(17) . . ?
C34B K4 C33B 26.53(12) . . ?
C34B K4 C36B 50.44(19) . . ?
C34B K4 C83 129.3(2) . . ?
C35A K4 C33A 49.61(19) . . ?
C35A K4 C36A 26.49(12) . . ?
C35A K4 C37A 49.28(19) . . ?
C35A K4 C40A 66.1(2) . . ?
C35A K4 C83 126.0(2) . . ?
C35B K4 C22 106.28(17) . . ?
C35B K4 C33B 50.20(18) . . ?
C35B K4 C34B 26.97(13) . . ?
C35B K4 C36B 26.85(12) . . ?
C35B K4 C83 133.48(19) . . ?
C36A K4 C37A 25.89(13) . . ?
C36A K4 C40A 71.7(3) . . ?
C36A K4 C83 100.8(3) . . ?
C36B K4 C22 118.8(2) . . ?
C36B K4 C33B 66.3(2) . . ?
C36B K4 C83 113.0(3) . . ?
C40A K4 C37A 64.3(2) . . ?
C83 K4 C37A 76.7(2) . . ?
C83 K4 C40A 93.7(3) . . ?
C4 Si4 C50 110.53(14) . . ?
C4 Si4 C51 116.65(14) . . ?
C4 Si4 C52 109.65(14) . . ?
C50 Si4 C51 104.79(16) . . ?
C50 Si4 C52 109.90(17) . . ?
C51 Si4 C52 105.02(17) . . ?
C1 C4 Th1 72.90(14) . . ?
C1 C4 Si4 140.2(2) . . ?
C3 C4 Th1 74.75(14) . . ?
C3 C4 C1 89.9(2) . . ?
C3 C4 Si4 129.2(2) . . ?
Si4 C4 Th1 119.89(12) . . ?
C5 Si5 C53 111.62(14) . . ?
C5 Si5 C54 107.01(13) . . ?
C5 Si5 C55 117.44(15) . . ?
C53 Si5 C54 110.25(16) . . ?
C53 Si5 C55 105.24(17) . . ?
C55 Si5 C54 105.04(16) . . ?
Si5 C5 Th2 115.47(12) . . ?
C6 C5 Th2 77.68(15) . . ?
C6 C5 Si5 141.4(2) . . ?
C6 C5 C8 90.4(2) . . ?
C8 C5 Th2 69.91(14) . . ?
C8 C5 Si5 128.1(2) . . ?
C6 Si6 C56 106.27(14) . . ?
C6 Si6 C57 110.70(15) . . ?
C6 Si6 C58 120.89(16) . . ?
C57 Si6 C56 106.28(18) . . ?
C57 Si6 C58 105.2(2) . . ?
C58 Si6 C56 106.62(17) . . ?
C5 C6 Th2 70.97(15) . . ?
C5 C6 Si6 130.0(2) . . ?
C5 C6 C7 91.3(2) . . ?
Si6 C6 Th2 139.17(13) . . ?
C7 C6 Th2 70.91(15) . . ?
C7 C6 Si6 131.3(2) . . ?
C7 Si7 C59 112.82(13) . . ?
C7 Si7 C60 110.92(14) . . ?
C7 Si7 C61 114.42(13) . . ?
C60 Si7 C59 107.14(15) . . ?
C61 Si7 C59 105.84(14) . . ?
C61 Si7 C60 105.12(15) . . ?
C6 C7 Th2 77.55(15) . . ?
C6 C7 Si7 133.6(2) . . ?
C6 C7 C8 89.8(2) . . ?
Si7 C7 Th2 122.63(13) . . ?
C8 C7 Th2 69.84(14) . . ?
C8 C7 Si7 135.1(2) . . ?
C8 Si8 C62 109.09(14) . . ?
C8 Si8 C63 113.34(13) . . ?
C8 Si8 C64 115.68(14) . . ?
C62 Si8 C63 107.73(15) . . ?
C62 Si8 C64 105.73(16) . . ?
C64 Si8 C63 104.72(15) . . ?
C5 C8 Th2 76.76(15) . . ?
C5 C8 C7 88.4(2) . . ?
C5 C8 Si8 125.7(2) . . ?
C7 C8 Th2 76.67(15) . . ?
C7 C8 Si8 124.50(19) . . ?
Si8 C8 Th2 145.34(14) . . ?
Th1 C9 K1 102.38(9) . . ?
Th1 C9 H9 133.0 . . ?
K1 C9 H9 124.6 . . ?
C10 C9 Th1 76.49(16) . . ?
C10 C9 K1 77.02(16) . . ?
C10 C9 H9 112.2 . . ?
C16 C9 Th1 73.65(16) . . ?
C16 C9 K1 78.21(16) . . ?
C16 C9 H9 112.2 . . ?
C16 C9 C10 135.6(3) . . ?
Th1 C10 K1 101.76(9) . . ?
Th1 C10 H10 135.6 . . ?
K1 C10 H10 122.6 . . ?
C9 C10 Th1 74.78(16) . . ?
C9 C10 K1 76.67(16) . . ?
C9 C10 H10 112.0 . . ?
C11 C10 Th1 74.14(16) . . ?
C11 C10 K1 80.01(16) . . ?
C11 C10 C9 136.0(3) . . ?
C11 C10 H10 112.0 . . ?
Th1 C11 K1 100.79(8) . . ?
Th1 C11 H11 129.3 . . ?
K1 C11 H11 129.9 . . ?
C10 C11 Th1 77.08(16) . . ?
C10 C11 K1 74.06(16) . . ?
C10 C11 H11 112.9 . . ?
C10 C11 C12 134.2(3) . . ?
C12 C11 Th1 74.43(16) . . ?
C12 C11 K1 77.02(16) . . ?
C12 C11 H11 112.9 . . ?
Th1 C12 K1 101.45(9) . . ?
Th1 C12 H12 127.6 . . ?
K1 C12 H12 130.9 . . ?
C11 C12 Th1 76.44(16) . . ?
C11 C12 K1 77.31(16) . . ?
C11 C12 H12 113.0 . . ?
C13 C12 Th1 75.98(16) . . ?
C13 C12 K1 73.03(16) . . ?
C13 C12 C11 134.0(3) . . ?
C13 C12 H12 113.0 . . ?
Th1 C13 K1 103.69(9) . . ?
Th1 C13 K4 143.27(11) . . ?
Th1 C13 H13 133.0 . . ?
K1 C13 K4 93.28(7) . . ?
K1 C13 H13 123.3 . . ?
K4 C13 H13 41.0 . . ?
C12 C13 Th1 75.00(16) . . ?
C12 C13 K1 81.09(16) . . ?
C12 C13 K4 140.6(2) . . ?
C12 C13 H13 112.2 . . ?
C14 C13 Th1 75.15(16) . . ?
C14 C13 K1 74.94(16) . . ?
C14 C13 K4 78.31(16) . . ?
C14 C13 C12 135.6(3) . . ?
C14 C13 H13 112.2 . . ?
Th1 C14 K1 105.07(9) . . ?
Th1 C14 K4 143.64(11) . . ?
Th1 C14 H14 132.9 . . ?
K1 C14 K4 94.04(7) . . ?
K1 C14 H14 122.0 . . ?
K4 C14 H14 40.9 . . ?
C13 C14 Th1 75.85(15) . . ?
C13 C14 K1 78.50(17) . . ?
C13 C14 K4 78.14(16) . . ?
C13 C14 H14 111.9 . . ?
C13 C14 C15 136.1(3) . . ?
C15 C14 Th1 74.66(16) . . ?
C15 C14 K1 78.65(16) . . ?
C15 C14 K4 140.4(2) . . ?
C15 C14 H14 111.9 . . ?
Th1 C15 K1 104.09(9) . . ?
Th1 C15 H15 129.5 . . ?
K1 C15 H15 126.4 . . ?
C14 C15 Th1 75.89(16) . . ?
C14 C15 K1 74.53(16) . . ?
C14 C15 H15 112.8 . . ?
C16 C15 Th1 75.54(16) . . ?
C16 C15 K1 78.81(17) . . ?
C16 C15 C14 134.3(3) . . ?
C16 C15 H15 112.8 . . ?
Th1 C16 K1 102.70(9) . . ?
Th1 C16 H16 127.2 . . ?
K1 C16 H16 130.1 . . ?
C9 C16 Th1 77.39(16) . . ?
C9 C16 K1 75.70(16) . . ?
C9 C16 C15 133.7(3) . . ?
C9 C16 H16 113.2 . . ?
C15 C16 Th1 75.09(16) . . ?
C15 C16 K1 74.94(16) . . ?
C15 C16 H16 113.2 . . ?
Th1 C17 K2 147.98(11) . . ?
Th1 C17 H17 82.2 . . ?
K2 C17 H17 122.4 . . ?
C18 C17 Th1 75.40(16) . . ?
C18 C17 K2 76.08(16) . . ?
C18 C17 H17 112.3 . . ?
C24 C17 Th1 110.76(19) . . ?
C24 C17 K2 80.48(17) . . ?
C24 C17 H17 112.3 . . ?
C24 C17 C18 135.4(3) . . ?
Th1 C18 K2 146.99(12) . . ?
Th1 C18 H18 82.2 . . ?
K2 C18 H18 122.9 . . ?
C17 C18 Th1 74.41(16) . . ?
C17 C18 K2 75.96(16) . . ?
C17 C18 H18 112.3 . . ?
C19 C18 Th1 111.85(19) . . ?
C19 C18 K2 80.17(17) . . ?
C19 C18 C17 135.3(3) . . ?
C19 C18 H18 112.3 . . ?
K2 C19 H19 132.7 . . ?
C18 C19 K2 72.65(17) . . ?
C18 C19 H19 112.9 . . ?
C20 C19 K2 76.72(18) . . ?
C20 C19 C18 134.1(3) . . ?
C20 C19 H19 112.9 . . ?
K2 C20 H20 130.3 . . ?
C19 C20 K2 76.77(18) . . ?
C19 C20 H20 112.7 . . ?
C19 C20 C21 134.5(3) . . ?
C21 C20 K2 74.25(18) . . ?
C21 C20 H20 112.7 . . ?
K2 C21 K4 148.19(13) . . ?
K2 C21 H21 125.1 . . ?
K4 C21 H21 72.0 . . ?
C20 C21 K2 78.75(17) . . ?
C20 C21 K4 122.6(2) . . ?
C20 C21 H21 112.2 . . ?
C22 C21 K2 76.18(17) . . ?
C22 C21 K4 72.23(17) . . ?
C22 C21 C20 135.7(3) . . ?
C22 C21 H21 112.2 . . ?
K2 C22 K4 158.36(13) . . ?
K2 C22 H22 124.6 . . ?
K4 C22 H22 67.5 . . ?
C21 C22 K2 76.70(17) . . ?
C21 C22 K4 82.00(17) . . ?
C21 C22 H22 112.1 . . ?
C21 C22 C23 135.9(3) . . ?
C23 C22 K2 78.69(17) . . ?
C23 C22 K4 115.3(2) . . ?
C23 C22 H22 112.1 . . ?
K2 C23 H23 129.5 . . ?
C22 C23 K2 74.26(18) . . ?
C22 C23 H23 112.8 . . ?
C24 C23 K2 77.19(18) . . ?
C24 C23 C22 134.4(3) . . ?
C24 C23 H23 112.8 . . ?
K2 C24 H24 133.7 . . ?
C17 C24 K2 72.41(17) . . ?
C17 C24 H24 113.1 . . ?
C23 C24 K2 76.13(18) . . ?
C23 C24 C17 133.8(3) . . ?
C23 C24 H24 113.1 . . ?
Th2 C25 K3 147.91(11) . . ?
Th2 C25 H25 76.7 . . ?
K3 C25 H25 126.3 . . ?
C26 C25 Th2 75.33(15) . . ?
C26 C25 K3 74.82(15) . . ?
C26 C25 H25 112.6 . . ?
C27 C25 Th2 115.48(18) . . ?
C27 C25 K3 78.84(16) . . ?
C27 C25 H25 112.6 . . ?
C27 C25 C26 134.7(3) . . ?
Th2 C26 K3 149.02(11) . . ?
Th2 C26 H26 78.7 . . ?
K3 C26 H26 123.9 . . ?
C25 C26 Th2 74.71(15) . . ?
C25 C26 K3 76.65(15) . . ?
C25 C26 H26 112.8 . . ?
C32 C26 Th2 114.50(18) . . ?
C32 C26 K3 78.45(16) . . ?
C32 C26 C25 134.5(3) . . ?
C32 C26 H26 112.8 . . ?
K3 C27 H27 131.9 . . ?
C25 C27 K3 73.68(16) . . ?
C25 C27 H27 112.4 . . ?
C28 C27 K3 76.77(16) . . ?
C28 C27 C25 135.1(3) . . ?
C28 C27 H27 112.4 . . ?
K3 C28 H28 131.0 . . ?
C27 C28 K3 76.25(16) . . ?
C27 C28 H28 112.6 . . ?
C27 C28 C29 134.8(3) . . ?
C29 C28 K3 74.53(16) . . ?
C29 C28 H28 112.6 . . ?
K1 C29 H29 72.9 . . ?
K3 C29 K1 151.78(11) . . ?
K3 C29 H29 125.7 . . ?
C28 C29 K1 117.09(19) . . ?
C28 C29 K3 78.01(16) . . ?
C28 C29 H29 112.4 . . ?
C30 C29 K1 76.61(17) . . ?
C30 C29 K3 76.34(17) . . ?
C30 C29 C28 135.3(3) . . ?
C30 C29 H29 112.4 . . ?
K1 C30 H30 71.9 . . ?
K3 C30 K1 151.77(11) . . ?
K3 C30 H30 126.8 . . ?
C29 C30 K1 76.72(17) . . ?
C29 C30 K3 76.22(17) . . ?
C29 C30 H30 112.4 . . ?
C29 C30 C31 135.2(3) . . ?
C31 C30 K1 117.85(19) . . ?
C31 C30 K3 77.38(16) . . ?
C31 C30 H30 112.4 . . ?
K3 C31 H31 131.3 . . ?
C30 C31 K3 75.16(16) . . ?
C30 C31 H31 112.4 . . ?
C32 C31 K3 75.64(16) . . ?
C32 C31 C30 135.1(3) . . ?
C32 C31 H31 112.4 . . ?
K3 C32 H32 130.8 . . ?
C26 C32 K3 73.71(15) . . ?
C26 C32 H32 112.5 . . ?
C31 C32 K3 77.27(16) . . ?
C31 C32 C26 135.0(3) . . ?
C31 C32 H32 112.5 . . ?
Th2 C33A K4 105.0(3) . . ?
Th2 C33A H33A 131.5 . . ?
K4 C33A H33A 123.4 . . ?
C34A C33A Th2 74.3(6) . . ?
C34A C33A K4 76.6(5) . . ?
C34A C33A H33A 111.7 . . ?
C34A C33A C40A 136.7(9) . . ?
C40A C33A Th2 77.4(6) . . ?
C40A C33A K4 79.9(6) . . ?
C40A C33A H33A 111.7 . . ?
Th2 C33B K4 104.3(2) . . ?
Th2 C33B H33B 135.9 . . ?
K4 C33B H33B 119.5 . . ?
C34B C33B Th2 74.4(5) . . ?
C34B C33B K4 73.1(5) . . ?
C34B C33B H33B 112.2 . . ?
C40B C33B Th2 74.1(5) . . ?
C40B C33B K4 85.3(5) . . ?
C40B C33B H33B 112.2 . . ?
C40B C33B C34B 135.7(8) . . ?
Th2 C34A K4 105.9(3) . . ?
Th2 C34A H34A 129.2 . . ?
K4 C34A H34A 124.9 . . ?
C33A C34A Th2 76.8(6) . . ?
C33A C34A K4 77.0(6) . . ?
C33A C34A H34A 113.2 . . ?
C33A C34A C35A 133.5(9) . . ?
C35A C34A Th2 74.3(5) . . ?
C35A C34A K4 76.9(5) . . ?
C35A C34A H34A 113.2 . . ?
Th2 C34B K4 107.4(2) . . ?
Th2 C34B H34B 130.9 . . ?
K4 C34B H34B 121.7 . . ?
C33B C34B Th2 76.5(5) . . ?
C33B C34B K4 80.3(5) . . ?
C33B C34B H34B 112.6 . . ?
C35B C34B Th2 74.4(5) . . ?
C35B C34B K4 76.4(4) . . ?
C35B C34B C33B 134.8(7) . . ?
C35B C34B H34B 112.6 . . ?
Th2 C35A K4 106.5(3) . . ?
Th2 C35A H35A 127.4 . . ?
K4 C35A H35A 126.0 . . ?
C34A C35A Th2 76.5(5) . . ?
C34A C35A K4 76.6(5) . . ?
C34A C35A H35A 112.8 . . ?
C34A C35A C36A 134.4(9) . . ?
C36A C35A Th2 76.2(6) . . ?
C36A C35A K4 77.0(6) . . ?
C36A C35A H35A 112.8 . . ?
Th2 C35B K4 108.1(2) . . ?
Th2 C35B H35B 128.3 . . ?
K4 C35B H35B 123.6 . . ?
C34B C35B Th2 76.3(5) . . ?
C34B C35B K4 76.6(4) . . ?
C34B C35B H35B 113.2 . . ?
C34B C35B C36B 133.5(7) . . ?
C36B C35B Th2 75.3(5) . . ?
C36B C35B K4 78.1(5) . . ?
C36B C35B H35B 113.2 . . ?
Th2 C36A K4 105.8(3) . . ?
Th2 C36A H36A 133.6 . . ?
K4 C36A H36A 120.5 . . ?
C35A C36A Th2 74.4(6) . . ?
C35A C36A K4 76.5(6) . . ?
C35A C36A H36A 111.9 . . ?
C37A C36A Th2 75.7(6) . . ?
C37A C36A K4 81.5(6) . . ?
C37A C36A C35A 136.1(10) . . ?
C37A C36A H36A 111.9 . . ?
Th2 C36B K4 107.0(3) . . ?
Th2 C36B H36B 132.6 . . ?
K4 C36B H36B 120.3 . . ?
C35B C36B Th2 75.2(5) . . ?
C35B C36B K4 75.0(5) . . ?
C35B C36B H36B 112.1 . . ?
C37B C36B Th2 75.3(5) . . ?
C37B C36B K4 83.1(6) . . ?
C37B C36B C35B 135.8(8) . . ?
C37B C36B H36B 112.1 . . ?
Th2 C37A K4 102.7(3) . . ?
Th2 C37A H37A 134.1 . . ?
K4 C37A H37A 123.0 . . ?
C36A C37A Th2 75.1(6) . . ?
C36A C37A K4 72.6(6) . . ?
C36A C37A H37A 112.4 . . ?
C38A C37A Th2 74.2(6) . . ?
C38A C37A K4 83.4(6) . . ?
C38A C37A C36A 135.3(9) . . ?
C38A C37A H37A 112.4 . . ?
Th2 C37B K4 103.0(3) . . ?
Th2 C37B H37B 133.5 . . ?
K4 C37B H37B 123.1 . . ?
C36B C37B Th2 75.3(5) . . ?
C36B C37B K4 71.1(5) . . ?
C36B C37B H37B 112.0 . . ?
C38B C37B Th2 74.9(5) . . ?
C38B C37B K4 85.1(6) . . ?
C38B C37B C36B 136.1(9) . . ?
C38B C37B H37B 112.0 . . ?
Th2 C38A K4 99.8(3) . . ?
Th2 C38A H38A 126.3 . . ?
K4 C38A H38A 133.9 . . ?
C37A C38A Th2 76.5(6) . . ?
C37A C38A K4 71.8(6) . . ?
C37A C38A H38A 113.1 . . ?
C37A C38A C39A 133.7(9) . . ?
C39A C38A Th2 76.6(6) . . ?
C39A C38A K4 76.5(6) . . ?
C39A C38A H38A 113.1 . . ?
Th2 C38B K4 98.8(3) . . ?
Th2 C38B H38B 131.8 . . ?
K4 C38B H38B 129.3 . . ?
C37B C38B Th2 75.7(5) . . ?
C37B C38B K4 70.5(5) . . ?
C37B C38B H38B 112.9 . . ?
C37B C38B C39B 134.2(9) . . ?
C39B C38B Th2 74.3(5) . . ?
C39B C38B K4 80.9(6) . . ?
C39B C38B H38B 112.9 . . ?
Th2 C39A K4 99.8(3) . . ?
Th2 C39A H39A 128.3 . . ?
K4 C39A H39A 131.8 . . ?
C38A C39A Th2 74.1(5) . . ?
C38A C39A K4 79.0(6) . . ?
C38A C39A H39A 112.6 . . ?
C38A C39A C40A 134.9(9) . . ?
C40A C39A Th2 78.3(6) . . ?
C40A C39A K4 71.3(5) . . ?
C40A C39A H39A 112.6 . . ?
Th2 C39B K4 97.6(2) . . ?
Th2 C39B H39B 126.6 . . ?
K4 C39B H39B 135.8 . . ?
C38B C39B Th2 76.1(5) . . ?
C38B C39B K4 75.4(6) . . ?
C38B C39B H39B 113.0 . . ?
C38B C39B C40B 133.9(9) . . ?
C40B C39B Th2 77.0(5) . . ?
C40B C39B K4 72.0(5) . . ?
C40B C39B H39B 113.0 . . ?
Th2 C40A K4 102.1(3) . . ?
Th2 C40A H40A 137.6 . . ?
K4 C40A H40A 120.3 . . ?
C33A C40A Th2 74.0(6) . . ?
C33A C40A K4 73.9(6) . . ?
C33A C40A C39A 134.7(10) . . ?
C33A C40A H40A 112.7 . . ?
C39A C40A Th2 72.9(6) . . ?
C39A C40A K4 83.6(6) . . ?
C39A C40A H40A 112.7 . . ?
Th2 C40B K4 100.3(3) . . ?
Th2 C40B H40B 132.8 . . ?
K4 C40B H40B 126.7 . . ?
C33B C40B Th2 76.9(5) . . ?
C33B C40B K4 69.7(5) . . ?
C33B C40B C39B 135.6(8) . . ?
C33B C40B H40B 112.2 . . ?
C39B C40B Th2 73.4(5) . . ?
C39B C40B K4 84.0(6) . . ?
C39B C40B H40B 112.2 . . ?
K1 C41 H41A 60.2 3_666 . ?
K1 C41 H41B 71.7 3_666 . ?
K1 C41 H41C 80.3 3_666 . ?
Si1 C41 K1 168.40(14) . 3_666 ?
Si1 C41 H41A 109.5 . . ?
Si1 C41 H41B 109.5 . . ?
Si1 C41 H41C 109.5 . . ?
H41A C41 H41B 109.5 . . ?
H41A C41 H41C 109.5 . . ?
H41B C41 H41C 109.5 . . ?
Si1 C42 K3 158.34(14) . 3_676 ?
Si1 C42 H42A 109.5 . . ?
Si1 C42 H42B 109.5 . . ?
Si1 C42 H42C 109.5 . . ?
K3 C42 H42A 54.0 3_676 . ?
K3 C42 H42B 90.6 3_676 . ?
K3 C42 H42C 69.3 3_676 . ?
H42A C42 H42B 109.5 . . ?
H42A C42 H42C 109.5 . . ?
H42B C42 H42C 109.5 . . ?
Si1 C43 H43A 109.5 . . ?
Si1 C43 H43B 109.5 . . ?
Si1 C43 H43C 109.5 . . ?
H43A C43 H43B 109.5 . . ?
H43A C43 H43C 109.5 . . ?
H43B C43 H43C 109.5 . . ?
Si2 C44 H44A 109.5 . . ?
Si2 C44 H44B 109.5 . . ?
Si2 C44 H44C 109.5 . . ?
H44A C44 H44B 109.5 . . ?
H44A C44 H44C 109.5 . . ?
H44B C44 H44C 109.5 . . ?
Si2 C45 H45A 109.5 . . ?
Si2 C45 H45B 109.5 . . ?
Si2 C45 H45C 109.5 . . ?
H45A C45 H45B 109.5 . . ?
H45A C45 H45C 109.5 . . ?
H45B C45 H45C 109.5 . . ?
Si2 C46 H46A 109.5 . . ?
Si2 C46 H46B 109.5 . . ?
Si2 C46 H46C 109.5 . . ?
H46A C46 H46B 109.5 . . ?
H46A C46 H46C 109.5 . . ?
H46B C46 H46C 109.5 . . ?
Si3 C47 H47A 109.5 . . ?
Si3 C47 H47B 109.5 . . ?
Si3 C47 H47C 109.5 . . ?
H47A C47 H47B 109.5 . . ?
H47A C47 H47C 109.5 . . ?
H47B C47 H47C 109.5 . . ?
Si3 C48 H48A 109.5 . . ?
Si3 C48 H48B 109.5 . . ?
Si3 C48 H48C 109.5 . . ?
H48A C48 H48B 109.5 . . ?
H48A C48 H48C 109.5 . . ?
H48B C48 H48C 109.5 . . ?
Si3 C49 H49A 109.5 . . ?
Si3 C49 H49B 109.5 . . ?
Si3 C49 H49C 109.5 . . ?
H49A C49 H49B 109.5 . . ?
H49A C49 H49C 109.5 . . ?
H49B C49 H49C 109.5 . . ?
Si4 C50 H50A 109.5 . . ?
Si4 C50 H50B 109.5 . . ?
Si4 C50 H50C 109.5 . . ?
H50A C50 H50B 109.5 . . ?
H50A C50 H50C 109.5 . . ?
H50B C50 H50C 109.5 . . ?
Si4 C51 H51A 109.5 . . ?
Si4 C51 H51B 109.5 . . ?
Si4 C51 H51C 109.5 . . ?
H51A C51 H51B 109.5 . . ?
H51A C51 H51C 109.5 . . ?
H51B C51 H51C 109.5 . . ?
Si4 C52 H52A 109.5 . . ?
Si4 C52 H52B 109.5 . . ?
Si4 C52 H52C 109.5 . . ?
H52A C52 H52B 109.5 . . ?
H52A C52 H52C 109.5 . . ?
H52B C52 H52C 109.5 . . ?
Si5 C53 H53A 109.5 . . ?
Si5 C53 H53B 109.5 . . ?
Si5 C53 H53C 109.5 . . ?
H53A C53 H53B 109.5 . . ?
H53A C53 H53C 109.5 . . ?
H53B C53 H53C 109.5 . . ?
Si5 C54 H54A 109.5 . . ?
Si5 C54 H54B 109.5 . . ?
Si5 C54 H54C 109.5 . . ?
H54A C54 H54B 109.5 . . ?
H54A C54 H54C 109.5 . . ?
H54B C54 H54C 109.5 . . ?
Si5 C55 H55A 109.5 . . ?
Si5 C55 H55B 109.5 . . ?
Si5 C55 H55C 109.5 . . ?
H55A C55 H55B 109.5 . . ?
H55A C55 H55C 109.5 . . ?
H55B C55 H55C 109.5 . . ?
Si6 C56 H56A 109.5 . . ?
Si6 C56 H56B 109.5 . . ?
Si6 C56 H56C 109.5 . . ?
H56A C56 H56B 109.5 . . ?
H56A C56 H56C 109.5 . . ?
H56B C56 H56C 109.5 . . ?
Si6 C57 H57A 109.5 . . ?
Si6 C57 H57B 109.5 . . ?
Si6 C57 H57C 109.5 . . ?
H57A C57 H57B 109.5 . . ?
H57A C57 H57C 109.5 . . ?
H57B C57 H57C 109.5 . . ?
Si6 C58 H58A 109.5 . . ?
Si6 C58 H58B 109.5 . . ?
Si6 C58 H58C 109.5 . . ?
H58A C58 H58B 109.5 . . ?
H58A C58 H58C 109.5 . . ?
H58B C58 H58C 109.5 . . ?
Si7 C59 H59A 109.5 . . ?
Si7 C59 H59B 109.5 . . ?
Si7 C59 H59C 109.5 . . ?
H59A C59 H59B 109.5 . . ?
H59A C59 H59C 109.5 . . ?
H59B C59 H59C 109.5 . . ?
Si7 C60 H60A 109.5 . . ?
Si7 C60 H60B 109.5 . . ?
Si7 C60 H60C 109.5 . . ?
H60A C60 H60B 109.5 . . ?
H60A C60 H60C 109.5 . . ?
H60B C60 H60C 109.5 . . ?
Si7 C61 H61A 109.5 . . ?
Si7 C61 H61B 109.5 . . ?
Si7 C61 H61C 109.5 . . ?
H61A C61 H61B 109.5 . . ?
H61A C61 H61C 109.5 . . ?
H61B C61 H61C 109.5 . . ?
Si8 C62 H62A 109.5 . . ?
Si8 C62 H62B 109.5 . . ?
Si8 C62 H62C 109.5 . . ?
H62A C62 H62B 109.5 . . ?
H62A C62 H62C 109.5 . . ?
H62B C62 H62C 109.5 . . ?
Si8 C63 H63A 109.5 . . ?
Si8 C63 H63B 109.5 . . ?
Si8 C63 H63C 109.5 . . ?
H63A C63 H63B 109.5 . . ?
H63A C63 H63C 109.5 . . ?
H63B C63 H63C 109.5 . . ?
Si8 C64 H64A 109.5 . . ?
Si8 C64 H64B 109.5 . . ?
Si8 C64 H64C 109.5 . . ?
H64A C64 H64B 109.5 . . ?
H64A C64 H64C 109.5 . . ?
H64B C64 H64C 109.5 . . ?
H65A C65 H65B 109.5 . . ?
H65A C65 H65C 109.5 . . ?
H65B C65 H65C 109.5 . . ?
C66 C65 H65A 109.5 . . ?
C66 C65 H65B 109.5 . . ?
C66 C65 H65C 109.5 . . ?
C67 C66 C65 121.4(5) . . ?
C71 C66 C65 122.3(6) . . ?
C71 C66 C67 116.3(5) . . ?
K2 C67 H67 118.1 . . ?
C66 C67 K2 79.8(3) . . ?
C66 C67 H67 119.3 . . ?
C68 C67 K2 73.6(3) . . ?
C68 C67 C66 121.5(4) . . ?
C68 C67 H67 119.3 . . ?
K2 C68 H68 113.1 . . ?
C67 C68 K2 83.8(3) . . ?
C67 C68 H68 119.8 . . ?
C69 C68 K2 73.7(3) . . ?
C69 C68 C67 120.4(6) . . ?
C69 C68 H68 119.8 . . ?
K2 C69 H69 108.4 . . ?
C68 C69 K2 82.9(3) . . ?
C68 C69 H69 120.1 . . ?
C68 C69 C70 119.8(6) . . ?
C70 C69 K2 78.9(3) . . ?
C70 C69 H69 120.1 . . ?
K2 C70 H70 109.9 . . ?
C69 C70 K2 77.3(3) . . ?
C69 C70 H70 118.9 . . ?
C69 C70 C71 122.2(5) . . ?
C71 C70 K2 83.7(3) . . ?
C71 C70 H70 118.9 . . ?
K2 C71 H71 114.3 . . ?
C66 C71 K2 83.1(2) . . ?
C66 C71 H71 120.1 . . ?
C70 C71 K2 73.0(2) . . ?
C70 C71 C66 119.8(5) . . ?
C70 C71 H71 120.1 . . ?
H72A C72 H72B 109.5 . . ?
H72A C72 H72C 109.5 . . ?
H72B C72 H72C 109.5 . . ?
C73 C72 H72A 109.5 . . ?
C73 C72 H72B 109.5 . . ?
C73 C72 H72C 109.5 . . ?
C72 C73 K2 112.4(3) . . ?
C74 C73 K2 72.9(3) . . ?
C74 C73 C72 121.4(6) . . ?
C74 C73 C78 117.9(6) . . ?
C78 C73 K2 83.0(3) . . ?
C78 C73 C72 120.6(6) . . ?
K2 C74 H74 108.2 . . ?
C73 C74 K2 83.6(3) . . ?
C73 C74 H74 118.1 . . ?
C75 C74 K2 79.4(3) . . ?
C75 C74 C73 123.7(6) . . ?
C75 C74 H74 118.1 . . ?
K2 C75 H75 111.2 . . ?
C74 C75 K2 76.8(3) . . ?
C74 C75 H75 121.0 . . ?
C76 C75 K2 81.7(3) . . ?
C76 C75 C74 118.0(6) . . ?
C76 C75 H75 121.0 . . ?
K2 C76 H76 113.2 . . ?
C75 C76 K2 75.0(3) . . ?
C75 C76 H76 118.2 . . ?
C77 C76 K2 83.5(3) . . ?
C77 C76 C75 123.7(6) . . ?
C77 C76 H76 118.2 . . ?
K2 C77 H77 116.9 . . ?
C76 C77 K2 74.2(3) . . ?
C76 C77 H77 121.2 . . ?
C76 C77 C78 117.6(6) . . ?
C78 C77 K2 78.7(3) . . ?
C78 C77 H77 121.2 . . ?
K2 C78 H78 119.2 . . ?
C73 C78 K2 74.0(3) . . ?
C73 C78 C77 119.0(6) . . ?
C73 C78 H78 120.5 . . ?
C77 C78 K2 77.3(4) . . ?
C77 C78 H78 120.5 . . ?
H79A C79 H79B 109.5 . . ?
H79A C79 H79C 109.5 . . ?
H79B C79 H79C 109.5 . . ?
C80 C79 H79A 109.5 . . ?
C80 C79 H79B 109.5 . . ?
C80 C79 H79C 109.5 . . ?
C79 C80 K4 123.3(3) . . ?
C81 C80 K4 74.26(19) . . ?
C81 C80 C79 121.1(3) . . ?
C81 C80 C85 118.0(3) . . ?
C85 C80 K4 73.0(2) . . ?
C85 C80 C79 120.9(3) . . ?
K4 C81 H81 118.1 . . ?
C80 C81 K4 82.79(19) . . ?
C80 C81 H81 119.2 . . ?
C80 C81 C82 121.6(3) . . ?
C82 C81 K4 70.46(19) . . ?
C82 C81 H81 119.2 . . ?
K4 C82 H82 111.5 . . ?
C81 C82 K4 85.7(2) . . ?
C81 C82 H82 120.2 . . ?
C83 C82 K4 72.95(19) . . ?
C83 C82 C81 119.6(3) . . ?
C83 C82 H82 120.2 . . ?
K4 C83 H83 107.9 . . ?
C82 C83 K4 81.9(2) . . ?
C82 C83 H83 120.3 . . ?
C84 C83 K4 80.2(2) . . ?
C84 C83 C82 119.5(4) . . ?
C84 C83 H83 120.3 . . ?
K4 C84 H84 109.8 . . ?
C83 C84 K4 74.54(19) . . ?
C83 C84 H84 119.7 . . ?
C83 C84 C85 120.5(3) . . ?
C85 C84 K4 86.0(2) . . ?
C85 C84 H84 119.7 . . ?
K4 C85 H85 117.1 . . ?
C80 C85 K4 83.9(2) . . ?
C80 C85 H85 119.6 . . ?
C84 C85 K4 69.90(19) . . ?
C84 C85 C80 120.8(3) . . ?
C84 C85 H85 119.6 . . ?
H93A C93 H93B 109.5 . . ?
H93A C93 H93C 109.5 . . ?
H93B C93 H93C 109.5 . . ?
C94 C93 H93A 109.5 . . ?
C94 C93 H93B 109.5 . . ?
C94 C93 H93C 109.5 . . ?
C93 C94 K3 112.3(2) . . ?
C95 C94 K3 76.36(18) . . ?
C95 C94 C93 120.7(3) . . ?
C99 C94 K3 78.72(18) . . ?
C99 C94 C93 121.1(3) . . ?
C99 C94 C95 118.1(3) . . ?
K3 C95 H95 114.1 . . ?
C94 C95 K3 78.33(18) . . ?
C94 C95 H95 119.6 . . ?
C96 C95 K3 78.38(19) . . ?
C96 C95 C94 120.9(3) . . ?
C96 C95 H95 119.6 . . ?
K3 C96 H96 114.9 . . ?
C95 C96 K3 76.77(18) . . ?
C95 C96 H96 119.8 . . ?
C95 C96 C97 120.5(3) . . ?
C97 C96 K3 79.1(2) . . ?
C97 C96 H96 119.8 . . ?
K3 C97 H97 116.1 . . ?
C96 C97 K3 76.21(19) . . ?
C96 C97 H97 120.1 . . ?
C96 C97 C98 119.7(3) . . ?
C98 C97 K3 78.3(2) . . ?
C98 C97 H97 120.1 . . ?
K3 C98 H98 116.7 . . ?
C97 C98 K3 77.04(19) . . ?
C97 C98 H98 120.2 . . ?
C97 C98 C99 119.7(3) . . ?
C99 C98 K3 76.91(18) . . ?
C99 C98 H98 120.2 . . ?
K3 C99 H99 116.3 . . ?
C94 C99 K3 76.47(17) . . ?
C94 C99 C98 121.2(3) . . ?
C94 C99 H99 119.4 . . ?
C98 C99 K3 78.39(19) . . ?
C98 C99 H99 119.4 . . ?
H86A C86 H86B 109.5 . . ?
H86A C86 H86C 109.5 . . ?
H86B C86 H86C 109.5 . . ?
C87 C86 H86A 109.5 . . ?
C87 C86 H86B 109.5 . . ?
C87 C86 H86C 109.5 . . ?
C88 C87 C86 120.5(4) . . ?
C92 C87 C86 121.3(4) . . ?
C92 C87 C88 118.2(3) . . ?
C87 C88 H88 119.8 . . ?
C87 C88 C89 120.4(4) . . ?
C89 C88 H88 119.8 . . ?
K3 C89 H89 65.9 1_545 . ?
C88 C89 K3 101.5(2) . 1_545 ?
C88 C89 H89 120.0 . . ?
C90 C89 K3 102.0(2) . 1_545 ?
C90 C89 C88 120.0(4) . . ?
C90 C89 H89 120.0 . . ?
C89 C90 H90 120.2 . . ?
C91 C90 C89 119.6(4) . . ?
C91 C90 H90 120.2 . . ?
C90 C91 H91 119.7 . . ?
C90 C91 C92 120.6(4) . . ?
C92 C91 H91 119.7 . . ?
C87 C92 H92 119.4 . . ?
C91 C92 C87 121.1(3) . . ?
C91 C92 H92 119.4 . . ?

loop_
_geom_bond_atom_site_label_1
_geom_bond_atom_site_label_2
_geom_bond_distance
_geom_bond_site_symmetry_2
_geom_bond_publ_flag
Th1 C1 2.627(3) . ?
Th1 C2 2.658(3) . ?
Th1 C3 2.672(3) . ?
Th1 C4 2.647(3) . ?
Th1 C11 2.824(3) . ?
Th1 C12 2.798(3) . ?
Th1 C13 2.811(3) . ?
Th1 C14 2.802(3) . ?
Th1 C15 2.786(3) . ?
Th1 C16 2.792(3) . ?
Th1 C17 2.734(3) . ?
Th1 C18 2.747(3) . ?
K1 K4 4.7464(9) . ?
K1 C9 3.105(3) . ?
K1 C10 3.109(3) . ?
K1 C11 3.184(3) . ?
K1 C12 3.181(3) . ?
K1 C13 3.079(3) . ?
K1 C14 3.035(3) . ?
K1 C15 3.087(3) . ?
K1 C16 3.136(3) . ?
K1 C29 3.048(3) . ?
K1 C30 3.047(3) . ?
K1 C41 3.331(3) 3_666 ?
Si1 C1 1.841(3) . ?
Si1 C41 1.891(3) . ?
Si1 C42 1.886(3) . ?
Si1 C43 1.884(3) . ?
C1 C2 1.481(4) . ?
C1 C4 1.486(4) . ?
Th2 C5 2.650(3) . ?
Th2 C6 2.739(3) . ?
Th2 C7 2.650(3) . ?
Th2 C8 2.557(3) . ?
Th2 C35A 2.767(9) . ?
Th2 C35B 2.767(8) . ?
Th2 C36B 2.769(9) . ?
Th2 C37B 2.770(9) . ?
Th2 C38A 2.770(9) . ?
Th2 C38B 2.760(8) . ?
Th2 C39B 2.737(8) . ?
Th2 C40B 2.783(8) . ?
K2 C17 2.953(3) . ?
K2 C18 2.955(3) . ?
K2 C19 3.050(3) . ?
K2 C20 3.050(3) . ?
K2 C21 2.993(3) . ?
K2 C22 2.986(3) . ?
K2 C23 3.042(3) . ?
K2 C24 3.055(3) . ?
K2 C69 3.282(5) . ?
K2 C70 3.301(4) . ?
K2 C74 3.291(5) . ?
K2 C75 3.323(5) . ?
Si2 C2 1.850(3) . ?
Si2 C44 1.887(3) . ?
Si2 C45 1.886(3) . ?
Si2 C46 1.875(3) . ?
C2 C3 1.474(4) . ?
K3 C25 2.936(3) . ?
K3 C26 2.913(3) . ?
K3 C27 3.002(3) . ?
K3 C28 3.008(3) . ?
K3 C29 2.964(3) . ?
K3 C30 2.965(3) . ?
K3 C31 2.993(3) . ?
K3 C32 2.973(3) . ?
K3 C94 3.213(3) . ?
K3 C95 3.188(3) . ?
K3 C96 3.208(3) . ?
K3 C99 3.240(3) . ?
Si3 C3 1.859(3) . ?
Si3 C47 1.880(3) . ?
Si3 C48 1.881(3) . ?
Si3 C49 1.885(3) . ?
C3 C4 1.482(4) . ?
K4 C22 3.071(3) . ?
K4 C33A 3.075(9) . ?
K4 C33B 3.108(9) . ?
K4 C34A 3.069(8) . ?
K4 C34B 3.017(8) . ?
K4 C35A 3.073(9) . ?
K4 C35B 3.014(8) . ?
K4 C36A 3.078(10) . ?
K4 C36B 3.054(9) . ?
K4 C37A 3.191(11) . ?
K4 C40A 3.151(10) . ?
K4 C83 3.128(3) . ?
Si4 C4 1.845(3) . ?
Si4 C50 1.878(3) . ?
Si4 C51 1.881(3) . ?
Si4 C52 1.882(4) . ?
Si5 C5 1.851(3) . ?
Si5 C53 1.883(3) . ?
Si5 C54 1.885(3) . ?
Si5 C55 1.884(4) . ?
C5 C6 1.458(4) . ?
C5 C8 1.496(4) . ?
Si6 C6 1.860(3) . ?
Si6 C56 1.879(3) . ?
Si6 C57 1.872(4) . ?
Si6 C58 1.875(4) . ?
C6 C7 1.467(4) . ?
Si7 C7 1.847(3) . ?
Si7 C59 1.884(3) . ?
Si7 C60 1.879(3) . ?
Si7 C61 1.879(3) . ?
C7 C8 1.503(4) . ?
Si8 C8 1.836(3) . ?
Si8 C62 1.886(3) . ?
Si8 C63 1.887(3) . ?
Si8 C64 1.887(3) . ?
C9 H9 0.9500 . ?
C9 C10 1.414(4) . ?
C9 C16 1.409(4) . ?
C10 H10 0.9500 . ?
C10 C11 1.413(4) . ?
C11 H11 0.9500 . ?
C11 C12 1.414(4) . ?
C12 H12 0.9500 . ?
C12 C13 1.406(4) . ?
C13 H13 0.9500 . ?
C13 C14 1.405(4) . ?
C14 H14 0.9500 . ?
C14 C15 1.420(4) . ?
C15 H15 0.9500 . ?
C15 C16 1.414(4) . ?
C16 H16 0.9500 . ?
C17 H17 0.9500 . ?
C17 C18 1.427(4) . ?
C17 C24 1.412(4) . ?
C18 H18 0.9500 . ?
C18 C19 1.414(4) . ?
C19 H19 0.9500 . ?
C19 C20 1.398(4) . ?
C20 H20 0.9500 . ?
C20 C21 1.412(5) . ?
C21 H21 0.9500 . ?
C21 C22 1.401(5) . ?
C22 H22 0.9500 . ?
C22 C23 1.411(5) . ?
C23 H23 0.9500 . ?
C23 C24 1.407(4) . ?
C24 H24 0.9500 . ?
C25 H25 0.9500 . ?
C25 C26 1.441(4) . ?
C25 C27 1.412(4) . ?
C26 H26 0.9500 . ?
C26 C32 1.417(4) . ?
C27 H27 0.9500 . ?
C27 C28 1.402(4) . ?
C28 H28 0.9500 . ?
C28 C29 1.418(4) . ?
C29 H29 0.9500 . ?
C29 C30 1.406(4) . ?
C30 H30 0.9500 . ?
C30 C31 1.415(4) . ?
C31 H31 0.9500 . ?
C31 C32 1.397(4) . ?
C32 H32 0.9500 . ?
C33A H33A 0.9500 . ?
C33A C34A 1.402(6) . ?
C33A C40A 1.408(6) . ?
C33B H33B 0.9500 . ?
C33B C34B 1.409(6) . ?
C33B C40B 1.401(6) . ?
C34A H34A 0.9500 . ?
C34A C35A 1.405(6) . ?
C34B H34B 0.9500 . ?
C34B C35B 1.406(6) . ?
C35A H35A 0.9500 . ?
C35A C36A 1.409(6) . ?
C35B H35B 0.9500 . ?
C35B C36B 1.409(6) . ?
C36A H36A 0.9500 . ?
C36A C37A 1.409(6) . ?
C36B H36B 0.9500 . ?
C36B C37B 1.405(6) . ?
C37A H37A 0.9500 . ?
C37A C38A 1.408(6) . ?
C37B H37B 0.9500 . ?
C37B C38B 1.404(6) . ?
C38A H38A 0.9500 . ?
C38A C39A 1.408(6) . ?
C38B H38B 0.9500 . ?
C38B C39B 1.406(6) . ?
C39A H39A 0.9500 . ?
C39A C40A 1.410(6) . ?
C39B H39B 0.9500 . ?
C39B C40B 1.415(6) . ?
C40A H40A 0.9500 . ?
C40B H40B 0.9500 . ?
C41 H41A 0.9800 . ?
C41 H41B 0.9800 . ?
C41 H41C 0.9800 . ?
C42 H42A 0.9800 . ?
C42 H42B 0.9800 . ?
C42 H42C 0.9800 . ?
C43 H43A 0.9800 . ?
C43 H43B 0.9800 . ?
C43 H43C 0.9800 . ?
C44 H44A 0.9800 . ?
C44 H44B 0.9800 . ?
C44 H44C 0.9800 . ?
C45 H45A 0.9800 . ?
C45 H45B 0.9800 . ?
C45 H45C 0.9800 . ?
C46 H46A 0.9800 . ?
C46 H46B 0.9800 . ?
C46 H46C 0.9800 . ?
C47 H47A 0.9800 . ?
C47 H47B 0.9800 . ?
C47 H47C 0.9800 . ?
C48 H48A 0.9800 . ?
C48 H48B 0.9800 . ?
C48 H48C 0.9800 . ?
C49 H49A 0.9800 . ?
C49 H49B 0.9800 . ?
C49 H49C 0.9800 . ?
C50 H50A 0.9800 . ?
C50 H50B 0.9800 . ?
C50 H50C 0.9800 . ?
C51 H51A 0.9800 . ?
C51 H51B 0.9800 . ?
C51 H51C 0.9800 . ?
C52 H52A 0.9800 . ?
C52 H52B 0.9800 . ?
C52 H52C 0.9800 . ?
C53 H53A 0.9800 . ?
C53 H53B 0.9800 . ?
C53 H53C 0.9800 . ?
C54 H54A 0.9800 . ?
C54 H54B 0.9800 . ?
C54 H54C 0.9800 . ?
C55 H55A 0.9800 . ?
C55 H55B 0.9800 . ?
C55 H55C 0.9800 . ?
C56 H56A 0.9800 . ?
C56 H56B 0.9800 . ?
C56 H56C 0.9800 . ?
C57 H57A 0.9800 . ?
C57 H57B 0.9800 . ?
C57 H57C 0.9800 . ?
C58 H58A 0.9800 . ?
C58 H58B 0.9800 . ?
C58 H58C 0.9800 . ?
C59 H59A 0.9800 . ?
C59 H59B 0.9800 . ?
C59 H59C 0.9800 . ?
C60 H60A 0.9800 . ?
C60 H60B 0.9800 . ?
C60 H60C 0.9800 . ?
C61 H61A 0.9800 . ?
C61 H61B 0.9800 . ?
C61 H61C 0.9800 . ?
C62 H62A 0.9800 . ?
C62 H62B 0.9800 . ?
C62 H62C 0.9800 . ?
C63 H63A 0.9800 . ?
C63 H63B 0.9800 . ?
C63 H63C 0.9800 . ?
C64 H64A 0.9800 . ?
C64 H64B 0.9800 . ?
C64 H64C 0.9800 . ?
C65 H65A 0.9800 . ?
C65 H65B 0.9800 . ?
C65 H65C 0.9800 . ?
C65 C66 1.477(8) . ?
C66 C67 1.424(8) . ?
C66 C71 1.415(7) . ?
C67 H67 0.9500 . ?
C67 C68 1.364(8) . ?
C68 H68 0.9500 . ?
C68 C69 1.360(7) . ?
C69 H69 0.9500 . ?
C69 C70 1.361(7) . ?
C70 H70 0.9500 . ?
C70 C71 1.365(7) . ?
C71 H71 0.9500 . ?
C72 H72A 0.9800 . ?
C72 H72B 0.9800 . ?
C72 H72C 0.9800 . ?
C72 C73 1.482(8) . ?
C73 C74 1.371(8) . ?
C73 C78 1.391(8) . ?
C74 H74 0.9500 . ?
C74 C75 1.363(8) . ?
C75 H75 0.9500 . ?
C75 C76 1.361(8) . ?
C76 H76 0.9500 . ?
C76 C77 1.342(9) . ?
C77 H77 0.9500 . ?
C77 C78 1.465(9) . ?
C78 H78 0.9500 . ?
C79 H79A 0.9800 . ?
C79 H79B 0.9800 . ?
C79 H79C 0.9800 . ?
C79 C80 1.506(5) . ?
C80 C81 1.388(5) . ?
C80 C85 1.393(5) . ?
C81 H81 0.9500 . ?
C81 C82 1.390(5) . ?
C82 H82 0.9500 . ?
C82 C83 1.390(5) . ?
C83 H83 0.9500 . ?
C83 C84 1.382(6) . ?
C84 H84 0.9500 . ?
C84 C85 1.389(6) . ?
C85 H85 0.9500 . ?
C93 H93A 0.9800 . ?
C93 H93B 0.9800 . ?
C93 H93C 0.9800 . ?
C93 C94 1.504(5) . ?
C94 C95 1.402(5) . ?
C94 C99 1.387(5) . ?
C95 H95 0.9500 . ?
C95 C96 1.376(5) . ?
C96 H96 0.9500 . ?
C96 C97 1.380(6) . ?
C97 H97 0.9500 . ?
C97 C98 1.389(6) . ?
C98 H98 0.9500 . ?
C98 C99 1.390(5) . ?
C99 H99 0.9500 . ?
C86 H86A 0.9800 . ?
C86 H86B 0.9800 . ?
C86 H86C 0.9800 . ?
C86 C87 1.507(5) . ?
C87 C88 1.394(5) . ?
C87 C92 1.391(5) . ?
C88 H88 0.9500 . ?
C88 C89 1.398(6) . ?
C89 H89 0.9500 . ?
C89 C90 1.385(6) . ?
C90 H90 0.9500 . ?
C90 C91 1.373(6) . ?
C91 H91 0.9500 . ?
C91 C92 1.378(5) . ?
C92 H92 0.9500 . ?

loop_
_geom_torsion_atom_site_label_1
_geom_torsion_atom_site_label_2
_geom_torsion_atom_site_label_3
_geom_torsion_atom_site_label_4
_geom_torsion
_geom_torsion_site_symmetry_1
_geom_torsion_site_symmetry_2
_geom_torsion_site_symmetry_3
_geom_torsion_site_symmetry_4
_geom_torsion_publ_flag
Th1 C1 C2 Si2 115.6(2) . . . . ?
Th1 C1 C2 C3 -73.59(15) . . . . ?
Th1 C1 C4 C3 74.06(14) . . . . ?
Th1 C1 C4 Si4 -116.4(3) . . . . ?
Th1 C2 C3 Si3 143.4(2) . . . . ?
Th1 C2 C3 C4 -72.12(14) . . . . ?
Th1 C3 C4 C1 -72.28(14) . . . . ?
Th1 C3 C4 Si4 116.4(2) . . . . ?
Th1 C9 C10 K1 106.36(7) . . . . ?
Th1 C9 C10 C11 46.5(3) . . . . ?
Th1 C9 C16 K1 -106.83(7) . . . . ?
Th1 C9 C16 C15 -54.7(3) . . . . ?
Th1 C10 C11 K1 105.38(7) . . . . ?
Th1 C10 C11 C12 52.6(3) . . . . ?
Th1 C11 C12 K1 105.29(7) . . . . ?
Th1 C11 C12 C13 54.6(3) . . . . ?
Th1 C12 C13 K1 106.86(7) . . . . ?
Th1 C12 C13 K4 -168.9(3) . . . . ?
Th1 C12 C13 C14 49.3(3) . . . . ?
Th1 C13 C14 K1 108.96(7) . . . . ?
Th1 C13 C14 K4 -154.37(7) . . . . ?
Th1 C13 C14 C15 49.0(3) . . . . ?
Th1 C14 C15 K1 109.27(7) . . . . ?
Th1 C14 C15 C16 52.7(3) . . . . ?
Th1 C15 C16 K1 107.90(7) . . . . ?
Th1 C15 C16 C9 55.5(3) . . . . ?
Th1 C17 C18 K2 165.29(8) . . . . ?
Th1 C17 C18 C19 105.5(3) . . . . ?
Th1 C17 C24 K2 -148.86(14) . . . . ?
Th1 C17 C24 C23 -99.6(3) . . . . ?
Th1 C18 C19 K2 147.93(15) . . . . ?
Th1 C18 C19 C20 97.6(4) . . . . ?
K1 C9 C10 Th1 -106.36(7) . . . . ?
K1 C9 C10 C11 -59.9(3) . . . . ?
K1 C9 C16 Th1 106.83(7) . . . . ?
K1 C9 C16 C15 52.1(3) . . . . ?
K1 C10 C11 Th1 -105.38(7) . . . . ?
K1 C10 C11 C12 -52.8(3) . . . . ?
K1 C11 C12 Th1 -105.29(7) . . . . ?
K1 C11 C12 C13 -50.7(3) . . . . ?
K1 C12 C13 Th1 -106.86(7) . . . . ?
K1 C12 C13 K4 84.3(3) . . . . ?
K1 C12 C13 C14 -57.6(3) . . . . ?
K1 C13 C14 Th1 -108.96(7) . . . . ?
K1 C13 C14 K4 96.67(5) . . . . ?
K1 C13 C14 C15 -59.9(3) . . . . ?
K1 C14 C15 Th1 -109.27(7) . . . . ?
K1 C14 C15 C16 -56.5(3) . . . . ?
K1 C15 C16 Th1 -107.90(7) . . . . ?
K1 C15 C16 C9 -52.4(3) . . . . ?
K1 C29 C30 K3 -171.87(8) . . . . ?
K1 C29 C30 C31 -116.3(4) . . . . ?
K1 C30 C31 K3 -154.53(16) . . . . ?
K1 C30 C31 C32 -103.6(4) . . . . ?
Si1 C1 C2 Th1 -142.4(2) . . . . ?
Si1 C1 C2 Si2 -26.8(4) . . . . ?
Si1 C1 C2 C3 144.1(2) . . . . ?
Si1 C1 C4 Th1 142.0(2) . . . . ?
Si1 C1 C4 C3 -144.0(2) . . . . ?
Si1 C1 C4 Si4 25.6(4) . . . . ?
C1 Si1 C41 K1 41.8(7) . . . 3_666 ?
C1 Si1 C42 K3 -147.5(4) . . . 3_676 ?
C1 C2 C3 Th1 71.81(15) . . . . ?
C1 C2 C3 Si3 -144.8(2) . . . . ?
C1 C2 C3 C4 -0.3(2) . . . . ?
Th2 C5 C6 Si6 139.1(2) . . . . ?
Th2 C5 C6 C7 -69.27(15) . . . . ?
Th2 C5 C8 C7 76.67(14) . . . . ?
Th2 C5 C8 Si8 -150.6(2) . . . . ?
Th2 C6 C7 Si7 123.5(3) . . . . ?
Th2 C6 C7 C8 -69.37(14) . . . . ?
Th2 C7 C8 C5 -76.76(14) . . . . ?
Th2 C7 C8 Si8 149.6(2) . . . . ?
Th2 C25 C26 K3 168.08(8) . . . . ?
Th2 C25 C26 C32 109.5(3) . . . . ?
Th2 C25 C27 K3 -149.61(15) . . . . ?
Th2 C25 C27 C28 -98.8(3) . . . . ?
Th2 C26 C32 K3 150.29(15) . . . . ?
Th2 C26 C32 C31 98.3(3) . . . . ?
Th2 C33A C34A K4 -110.03(18) . . . . ?
Th2 C33A C34A C35A -52.7(10) . . . . ?
Th2 C33A C40A K4 107.96(19) . . . . ?
Th2 C33A C40A C39A 44.6(12) . . . . ?
Th2 C33B C34B K4 -110.66(19) . . . . ?
Th2 C33B C34B C35B -51.0(10) . . . . ?
Th2 C33B C40B K4 106.34(19) . . . . ?
Th2 C33B C40B C39B 48.9(10) . . . . ?
Th2 C34A C35A K4 -110.95(19) . . . . ?
Th2 C34A C35A C36A -54.8(11) . . . . ?
Th2 C34B C35B K4 -112.78(19) . . . . ?
Th2 C34B C35B C36B -53.9(9) . . . . ?
Th2 C35A C36A K4 -110.9(2) . . . . ?
Th2 C35A C36A C37A -48.8(13) . . . . ?
Th2 C35B C36B K4 -112.58(18) . . . . ?
Th2 C35B C36B C37B -49.6(11) . . . . ?
Th2 C36A C37A K4 -108.7(2) . . . . ?
Th2 C36A C37A C38A -48.0(13) . . . . ?
Th2 C36B C37B K4 -109.64(19) . . . . ?
Th2 C36B C37B C38B -48.6(11) . . . . ?
Th2 C37A C38A K4 -105.2(2) . . . . ?
Th2 C37A C38A C39A -56.0(11) . . . . ?
Th2 C37B C38B K4 -104.9(2) . . . . ?
Th2 C37B C38B C39B -50.3(11) . . . . ?
Th2 C38A C39A K4 -103.7(2) . . . . ?
Th2 C38A C39A C40A -54.5(12) . . . . ?
Th2 C38B C39B K4 -101.85(18) . . . . ?
Th2 C38B C39B C40B -55.8(10) . . . . ?
Th2 C39A C40A K4 -104.7(2) . . . . ?
Th2 C39A C40A C33A -44.9(12) . . . . ?
Th2 C39B C40B K4 -102.61(17) . . . . ?
Th2 C39B C40B C33B -50.0(11) . . . . ?
K2 C17 C18 Th1 -165.29(8) . . . . ?
K2 C17 C18 C19 -59.8(3) . . . . ?
K2 C17 C24 C23 49.3(3) . . . . ?
K2 C18 C19 C20 -50.3(4) . . . . ?
K2 C19 C20 C21 -51.5(4) . . . . ?
K2 C20 C21 K4 -154.28(19) . . . . ?
K2 C20 C21 C22 -56.5(4) . . . . ?
K2 C21 C22 K4 -176.10(8) . . . . ?
K2 C21 C22 C23 -57.8(4) . . . . ?
K2 C22 C23 C24 -53.2(3) . . . . ?
K2 C23 C24 C17 -48.1(3) . . . . ?
K2 C67 C68 C69 -66.9(4) . . . . ?
K2 C68 C69 C70 -72.8(4) . . . . ?
K2 C69 C70 C71 -74.1(4) . . . . ?
K2 C70 C71 C66 -71.4(4) . . . . ?
K2 C73 C74 C75 -72.7(5) . . . . ?
K2 C73 C78 C77 65.1(5) . . . . ?
K2 C74 C75 C76 -73.0(5) . . . . ?
K2 C75 C76 C77 -71.4(6) . . . . ?
K2 C76 C77 C78 -67.8(5) . . . . ?
K2 C77 C78 C73 -63.4(4) . . . . ?
Si2 C2 C3 Th1 -118.7(3) . . . . ?
Si2 C2 C3 Si3 24.7(4) . . . . ?
Si2 C2 C3 C4 169.2(3) . . . . ?
C2 C1 C4 Th1 -74.36(15) . . . . ?
C2 C1 C4 C3 -0.3(2) . . . . ?
C2 C1 C4 Si4 169.2(3) . . . . ?
C2 C3 C4 Th1 72.59(15) . . . . ?
C2 C3 C4 C1 0.3(2) . . . . ?
C2 C3 C4 Si4 -171.0(2) . . . . ?
K3 C25 C26 Th2 -168.08(8) . . . . ?
K3 C25 C26 C32 -58.6(3) . . . . ?
K3 C25 C27 C28 50.8(3) . . . . ?
K3 C26 C32 C31 -52.0(3) . . . . ?
K3 C27 C28 C29 51.0(3) . . . . ?
K3 C28 C29 K1 154.59(16) . . . . ?
K3 C28 C29 C30 56.2(3) . . . . ?
K3 C29 C30 K1 171.87(8) . . . . ?
K3 C29 C30 C31 55.6(3) . . . . ?
K3 C30 C31 C32 51.0(3) . . . . ?
K3 C31 C32 C26 50.8(3) . . . . ?
K3 C94 C95 C96 -68.7(3) . . . . ?
K3 C94 C99 C98 67.2(3) . . . . ?
K3 C95 C96 C97 -68.7(3) . . . . ?
K3 C96 C97 C98 -67.6(3) . . . . ?
K3 C97 C98 C99 -66.5(3) . . . . ?
K3 C98 C99 C94 -66.2(3) . . . . ?
K3 C89 C90 C91 110.7(3) 1_545 . . . ?
Si3 C3 C4 Th1 -143.0(2) . . . . ?
Si3 C3 C4 C1 144.7(2) . . . . ?
Si3 C3 C4 Si4 -26.7(4) . . . . ?
K4 C13 C14 Th1 154.37(7) . . . . ?
K4 C13 C14 K1 -96.67(5) . . . . ?
K4 C13 C14 C15 -156.6(4) . . . . ?
K4 C14 C15 Th1 168.2(3) . . . . ?
K4 C14 C15 K1 -82.5(3) . . . . ?
K4 C14 C15 C16 -139.1(3) . . . . ?
K4 C21 C22 K2 176.10(8) . . . . ?
K4 C21 C22 C23 118.3(4) . . . . ?
K4 C22 C23 K2 162.51(16) . . . . ?
K4 C22 C23 C24 109.3(3) . . . . ?
K4 C33A C34A Th2 110.03(18) . . . . ?
K4 C33A C34A C35A 57.4(11) . . . . ?
K4 C33A C40A Th2 -107.96(19) . . . . ?
K4 C33A C40A C39A -63.4(12) . . . . ?
K4 C33B C34B Th2 110.66(19) . . . . ?
K4 C33B C34B C35B 59.6(9) . . . . ?
K4 C33B C40B Th2 -106.34(19) . . . . ?
K4 C33B C40B C39B -57.5(11) . . . . ?
K4 C34A C35A Th2 110.95(19) . . . . ?
K4 C34A C35A C36A 56.2(11) . . . . ?
K4 C34B C35B Th2 112.78(19) . . . . ?
K4 C34B C35B C36B 58.9(9) . . . . ?
K4 C35A C36A Th2 110.9(2) . . . . ?
K4 C35A C36A C37A 62.2(13) . . . . ?
K4 C35B C36B Th2 112.58(18) . . . . ?
K4 C35B C36B C37B 62.9(11) . . . . ?
K4 C36A C37A Th2 108.7(2) . . . . ?
K4 C36A C37A C38A 60.7(13) . . . . ?
K4 C36B C37B Th2 109.64(19) . . . . ?
K4 C36B C37B C38B 61.0(12) . . . . ?
K4 C37A C38A Th2 105.2(2) . . . . ?
K4 C37A C38A C39A 49.2(12) . . . . ?
K4 C37B C38B Th2 104.9(2) . . . . ?
K4 C37B C38B C39B 54.6(11) . . . . ?
K4 C38A C39A Th2 103.7(2) . . . . ?
K4 C38A C39A C40A 49.1(12) . . . . ?
K4 C38B C39B Th2 101.85(18) . . . . ?
K4 C38B C39B C40B 46.0(10) . . . . ?
K4 C39A C40A Th2 104.7(2) . . . . ?
K4 C39A C40A C33A 59.8(12) . . . . ?
K4 C39B C40B Th2 102.61(17) . . . . ?
K4 C39B C40B C33B 52.7(10) . . . . ?
K4 C80 C81 C82 -61.7(3) . . . . ?
K4 C80 C85 C84 62.2(3) . . . . ?
K4 C81 C82 C83 -67.6(3) . . . . ?
K4 C82 C83 C84 -73.9(3) . . . . ?
K4 C83 C84 C85 -75.7(3) . . . . ?
K4 C84 C85 C80 -69.5(3) . . . . ?
C4 C1 C2 Th1 73.90(14) . . . . ?
C4 C1 C2 Si2 -170.5(2) . . . . ?
C4 C1 C2 C3 0.3(2) . . . . ?
Si5 C5 C6 Th2 -115.6(3) . . . . ?
Si5 C5 C6 Si6 23.5(5) . . . . ?
Si5 C5 C6 C7 175.1(3) . . . . ?
Si5 C5 C8 Th2 107.2(2) . . . . ?
Si5 C5 C8 C7 -176.2(2) . . . . ?
Si5 C5 C8 Si8 -43.5(3) . . . . ?
C5 C6 C7 Th2 69.33(15) . . . . ?
C5 C6 C7 Si7 -167.1(2) . . . . ?
C5 C6 C7 C8 0.0(2) . . . . ?
Si6 C6 C7 Th2 -139.6(2) . . . . ?
Si6 C6 C7 Si7 -16.1(4) . . . . ?
Si6 C6 C7 C8 151.0(2) . . . . ?
C6 C5 C8 Th2 -76.71(15) . . . . ?
C6 C5 C8 C7 0.0(2) . . . . ?
C6 C5 C8 Si8 132.7(2) . . . . ?
C6 C7 C8 Th2 76.80(15) . . . . ?
C6 C7 C8 C5 0.0(2) . . . . ?
C6 C7 C8 Si8 -133.6(2) . . . . ?
Si7 C7 C8 Th2 -116.4(3) . . . . ?
Si7 C7 C8 C5 166.8(3) . . . . ?
Si7 C7 C8 Si8 33.2(4) . . . . ?
C8 C5 C6 Th2 69.31(14) . . . . ?
C8 C5 C6 Si6 -151.6(2) . . . . ?
C8 C5 C6 C7 0.0(2) . . . . ?
C9 C10 C11 Th1 -46.6(3) . . . . ?
C9 C10 C11 K1 58.7(3) . . . . ?
C9 C10 C11 C12 5.9(6) . . . . ?
C10 C9 C16 Th1 49.6(3) . . . . ?
C10 C9 C16 K1 -57.2(3) . . . . ?
C10 C9 C16 C15 -5.1(6) . . . . ?
C10 C11 C12 Th1 -53.4(3) . . . . ?
C10 C11 C12 K1 51.8(3) . . . . ?
C10 C11 C12 C13 1.1(6) . . . . ?
C11 C12 C13 Th1 -54.8(3) . . . . ?
C11 C12 C13 K1 52.1(3) . . . . ?
C11 C12 C13 K4 136.4(3) . . . . ?
C11 C12 C13 C14 -5.5(6) . . . . ?
C12 C13 C14 Th1 -49.2(3) . . . . ?
C12 C13 C14 K1 59.7(3) . . . . ?
C12 C13 C14 K4 156.4(3) . . . . ?
C12 C13 C14 C15 -0.2(6) . . . . ?
C13 C14 C15 Th1 -49.4(3) . . . . ?
C13 C14 C15 K1 59.9(3) . . . . ?
C13 C14 C15 C16 3.3(6) . . . . ?
C14 C15 C16 Th1 -52.9(3) . . . . ?
C14 C15 C16 K1 55.0(3) . . . . ?
C14 C15 C16 C9 2.6(6) . . . . ?
C16 C9 C10 Th1 -48.7(3) . . . . ?
C16 C9 C10 K1 57.6(3) . . . . ?
C16 C9 C10 C11 -2.3(6) . . . . ?
C17 C18 C19 K2 58.3(3) . . . . ?
C17 C18 C19 C20 8.0(6) . . . . ?
C18 C17 C24 K2 -58.8(3) . . . . ?
C18 C17 C24 C23 -9.5(6) . . . . ?
C18 C19 C20 K2 49.0(3) . . . . ?
C18 C19 C20 C21 -2.5(6) . . . . ?
C19 C20 C21 K2 52.4(4) . . . . ?
C19 C20 C21 K4 -101.9(4) . . . . ?
C19 C20 C21 C22 -4.1(6) . . . . ?
C20 C21 C22 K2 57.4(4) . . . . ?
C20 C21 C22 K4 -118.7(4) . . . . ?
C20 C21 C22 C23 -0.4(6) . . . . ?
C21 C22 C23 K2 57.1(4) . . . . ?
C21 C22 C23 C24 3.9(6) . . . . ?
C22 C23 C24 K2 52.2(3) . . . . ?
C22 C23 C24 C17 4.1(6) . . . . ?
C24 C17 C18 Th1 -104.9(3) . . . . ?
C24 C17 C18 K2 60.4(3) . . . . ?
C24 C17 C18 C19 0.6(6) . . . . ?
C25 C26 C32 K3 57.9(3) . . . . ?
C25 C26 C32 C31 6.0(6) . . . . ?
C25 C27 C28 K3 -49.8(3) . . . . ?
C25 C27 C28 C29 1.2(6) . . . . ?
C26 C25 C27 K3 -55.2(3) . . . . ?
C26 C25 C27 C28 -4.4(6) . . . . ?
C27 C25 C26 Th2 -111.5(3) . . . . ?
C27 C25 C26 K3 56.6(3) . . . . ?
C27 C25 C26 C32 -2.0(6) . . . . ?
C27 C28 C29 K1 103.0(3) . . . . ?
C27 C28 C29 K3 -51.6(3) . . . . ?
C27 C28 C29 C30 4.6(6) . . . . ?
C28 C29 C30 K1 115.1(4) . . . . ?
C28 C29 C30 K3 -56.7(3) . . . . ?
C28 C29 C30 C31 -1.2(6) . . . . ?
C29 C30 C31 K3 -55.2(3) . . . . ?
C29 C30 C31 C32 -4.2(6) . . . . ?
C30 C31 C32 K3 -50.8(3) . . . . ?
C30 C31 C32 C26 0.0(6) . . . . ?
C33A C34A C35A Th2 53.6(11) . . . . ?
C33A C34A C35A K4 -57.4(11) . . . . ?
C33A C34A C35A C36A -1.2(19) . . . . ?
C33B C34B C35B Th2 51.7(10) . . . . ?
C33B C34B C35B K4 -61.1(10) . . . . ?
C33B C34B C35B C36B -2.1(17) . . . . ?
C34A C33A C40A Th2 -50.0(12) . . . . ?
C34A C33A C40A K4 57.9(12) . . . . ?
C34A C33A C40A C39A -5(2) . . . . ?
C34A C35A C36A Th2 54.8(11) . . . . ?
C34A C35A C36A K4 -56.1(11) . . . . ?
C34A C35A C36A C37A 6(2) . . . . ?
C34B C33B C40B Th2 -46.3(11) . . . . ?
C34B C33B C40B K4 60.0(10) . . . . ?
C34B C33B C40B C39B 2.5(19) . . . . ?
C34B C35B C36B Th2 54.2(9) . . . . ?
C34B C35B C36B K4 -58.4(9) . . . . ?
C34B C35B C36B C37B 4.6(18) . . . . ?
C35A C36A C37A Th2 48.3(13) . . . . ?
C35A C36A C37A K4 -60.4(13) . . . . ?
C35A C36A C37A C38A 0(2) . . . . ?
C35B C36B C37B Th2 49.6(11) . . . . ?
C35B C36B C37B K4 -60.1(11) . . . . ?
C35B C36B C37B C38B 1(2) . . . . ?
C36A C37A C38A Th2 48.3(13) . . . . ?
C36A C37A C38A K4 -56.9(13) . . . . ?
C36A C37A C38A C39A -8(2) . . . . ?
C36B C37B C38B Th2 48.7(11) . . . . ?
C36B C37B C38B K4 -56.2(11) . . . . ?
C36B C37B C38B C39B -2(2) . . . . ?
C37A C38A C39A Th2 55.9(12) . . . . ?
C37A C38A C39A K4 -47.7(12) . . . . ?
C37A C38A C39A C40A 1(2) . . . . ?
C37B C38B C39B Th2 50.8(11) . . . . ?
C37B C38B C39B K4 -51.1(11) . . . . ?
C37B C38B C39B C40B -5.0(19) . . . . ?
C38A C39A C40A Th2 53.1(12) . . . . ?
C38A C39A C40A K4 -51.6(12) . . . . ?
C38A C39A C40A C33A 8(2) . . . . ?
C38B C39B C40B Th2 55.5(10) . . . . ?
C38B C39B C40B K4 -47.1(10) . . . . ?
C38B C39B C40B C33B 5.6(18) . . . . ?
C40A C33A C34A Th2 51.0(12) . . . . ?
C40A C33A C34A K4 -59.1(13) . . . . ?
C40A C33A C34A C35A -2(2) . . . . ?
C40B C33B C34B Th2 46.3(11) . . . . ?
C40B C33B C34B K4 -64.4(11) . . . . ?
C40B C33B C34B C35B -4.8(18) . . . . ?
C41 Si1 C1 Th1 -65.0(2) . . . . ?
C41 Si1 C1 C2 50.2(3) . . . . ?
C41 Si1 C1 C4 -179.5(2) . . . . ?
C41 Si1 C42 K3 89.2(4) . . . 3_676 ?
C42 Si1 C1 Th1 176.16(19) . . . . ?
C42 Si1 C1 C2 -68.6(3) . . . . ?
C42 Si1 C1 C4 61.7(3) . . . . ?
C42 Si1 C41 K1 161.2(7) . . . 3_666 ?
C43 Si1 C1 Th1 56.7(2) . . . . ?
C43 Si1 C1 C2 171.9(2) . . . . ?
C43 Si1 C1 C4 -57.7(3) . . . . ?
C43 Si1 C41 K1 -86.9(7) . . . 3_666 ?
C43 Si1 C42 K3 -21.2(5) . . . 3_676 ?
C44 Si2 C2 Th1 157.82(14) . . . . ?
C44 Si2 C2 C1 65.2(3) . . . . ?
C44 Si2 C2 C3 -101.0(3) . . . . ?
C45 Si2 C2 Th1 36.46(18) . . . . ?
C45 Si2 C2 C1 -56.2(3) . . . . ?
C45 Si2 C2 C3 137.6(3) . . . . ?
C46 Si2 C2 Th1 -83.00(17) . . . . ?
C46 Si2 C2 C1 -175.7(2) . . . . ?
C46 Si2 C2 C3 18.2(3) . . . . ?
C47 Si3 C3 Th1 171.8(2) . . . . ?
C47 Si3 C3 C2 57.2(3) . . . . ?
C47 Si3 C3 C4 -74.3(3) . . . . ?
C48 Si3 C3 Th1 51.4(3) . . . . ?
C48 Si3 C3 C2 -63.1(3) . . . . ?
C48 Si3 C3 C4 165.4(2) . . . . ?
C49 Si3 C3 Th1 -69.0(2) . . . . ?
C49 Si3 C3 C2 176.5(2) . . . . ?
C49 Si3 C3 C4 45.0(3) . . . . ?
C50 Si4 C4 Th1 161.36(15) . . . . ?
C50 Si4 C4 C1 -99.5(3) . . . . ?
C50 Si4 C4 C3 67.0(3) . . . . ?
C51 Si4 C4 Th1 -79.10(19) . . . . ?
C51 Si4 C4 C1 20.1(4) . . . . ?
C51 Si4 C4 C3 -173.5(2) . . . . ?
C52 Si4 C4 Th1 40.04(18) . . . . ?
C52 Si4 C4 C1 139.2(3) . . . . ?
C52 Si4 C4 C3 -54.4(3) . . . . ?
C53 Si5 C5 Th2 161.39(15) . . . . ?
C53 Si5 C5 C6 -96.1(3) . . . . ?
C53 Si5 C5 C8 77.7(3) . . . . ?
C54 Si5 C5 Th2 40.69(18) . . . . ?
C54 Si5 C5 C6 143.2(3) . . . . ?
C54 Si5 C5 C8 -43.0(3) . . . . ?
C55 Si5 C5 Th2 -76.98(18) . . . . ?
C55 Si5 C5 C6 25.6(4) . . . . ?
C55 Si5 C5 C8 -160.6(2) . . . . ?
C56 Si6 C6 Th2 -156.5(2) . . . . ?
C56 Si6 C6 C5 94.8(3) . . . . ?
C56 Si6 C6 C7 -46.0(3) . . . . ?
C57 Si6 C6 Th2 88.5(3) . . . . ?
C57 Si6 C6 C5 -20.2(3) . . . . ?
C57 Si6 C6 C7 -161.0(3) . . . . ?
C58 Si6 C6 Th2 -35.1(3) . . . . ?
C58 Si6 C6 C5 -143.7(3) . . . . ?
C58 Si6 C6 C7 75.4(3) . . . . ?
C59 Si7 C7 Th2 -160.66(14) . . . . ?
C59 Si7 C7 C6 94.5(3) . . . . ?
C59 Si7 C7 C8 -67.1(3) . . . . ?
C60 Si7 C7 Th2 79.13(17) . . . . ?
C60 Si7 C7 C6 -25.7(3) . . . . ?
C60 Si7 C7 C8 172.7(3) . . . . ?
C61 Si7 C7 Th2 -39.57(19) . . . . ?
C61 Si7 C7 C6 -144.4(3) . . . . ?
C61 Si7 C7 C8 54.0(3) . . . . ?
C62 Si8 C8 Th2 178.8(2) . . . . ?
C62 Si8 C8 C5 -58.3(3) . . . . ?
C62 Si8 C8 C7 58.7(3) . . . . ?
C63 Si8 C8 Th2 58.8(3) . . . . ?
C63 Si8 C8 C5 -178.3(2) . . . . ?
C63 Si8 C8 C7 -61.3(3) . . . . ?
C64 Si8 C8 Th2 -62.2(3) . . . . ?
C64 Si8 C8 C5 60.7(3) . . . . ?
C64 Si8 C8 C7 177.7(2) . . . . ?
C65 C66 C67 K2 -117.6(5) . . . . ?
C65 C66 C67 C68 179.0(5) . . . . ?
C65 C66 C71 K2 115.7(5) . . . . ?
C65 C66 C71 C70 -178.4(5) . . . . ?
C66 C67 C68 K2 66.6(4) . . . . ?
C66 C67 C68 C69 -0.3(7) . . . . ?
C67 C66 C71 K2 -65.9(4) . . . . ?
C67 C66 C71 C70 -0.1(7) . . . . ?
C67 C68 C69 K2 72.4(4) . . . . ?
C67 C68 C69 C70 -0.4(7) . . . . ?
C68 C69 C70 K2 75.0(4) . . . . ?
C68 C69 C70 C71 1.0(7) . . . . ?
C69 C70 C71 K2 70.7(4) . . . . ?
C69 C70 C71 C66 -0.7(7) . . . . ?
C71 C66 C67 K2 64.0(4) . . . . ?
C71 C66 C67 C68 0.6(7) . . . . ?
C72 C73 C74 K2 -106.3(5) . . . . ?
C72 C73 C74 C75 -179.0(5) . . . . ?
C72 C73 C78 K2 112.0(5) . . . . ?
C72 C73 C78 C77 177.1(5) . . . . ?
C73 C74 C75 K2 74.9(5) . . . . ?
C73 C74 C75 C76 1.9(8) . . . . ?
C74 C73 C78 K2 -66.4(4) . . . . ?
C74 C73 C78 C77 -1.3(7) . . . . ?
C74 C75 C76 K2 70.2(5) . . . . ?
C74 C75 C76 C77 -1.2(9) . . . . ?
C75 C76 C77 K2 67.1(5) . . . . ?
C75 C76 C77 C78 -0.7(9) . . . . ?
C76 C77 C78 K2 65.3(5) . . . . ?
C76 C77 C78 C73 1.9(8) . . . . ?
C78 C73 C74 K2 72.1(4) . . . . ?
C78 C73 C74 C75 -0.7(8) . . . . ?
C79 C80 C81 K4 -119.7(3) . . . . ?
C79 C80 C81 C82 178.5(3) . . . . ?
C79 C80 C85 K4 119.1(3) . . . . ?
C79 C80 C85 C84 -178.7(3) . . . . ?
C80 C81 C82 K4 68.0(3) . . . . ?
C80 C81 C82 C83 0.4(5) . . . . ?
C81 C80 C85 K4 -61.1(3) . . . . ?
C81 C80 C85 C84 1.2(5) . . . . ?
C81 C82 C83 K4 74.6(3) . . . . ?
C81 C82 C83 C84 0.7(5) . . . . ?
C82 C83 C84 K4 74.9(3) . . . . ?
C82 C83 C84 C85 -0.9(5) . . . . ?
C83 C84 C85 K4 69.5(3) . . . . ?
C83 C84 C85 C80 -0.1(5) . . . . ?
C85 C80 C81 K4 60.4(3) . . . . ?
C85 C80 C81 C82 -1.3(5) . . . . ?
C93 C94 C95 K3 -108.1(3) . . . . ?
C93 C94 C95 C96 -176.8(3) . . . . ?
C93 C94 C99 K3 109.4(3) . . . . ?
C93 C94 C99 C98 176.6(3) . . . . ?
C94 C95 C96 K3 68.7(3) . . . . ?
C94 C95 C96 C97 0.0(5) . . . . ?
C95 C94 C99 K3 -67.7(3) . . . . ?
C95 C94 C99 C98 -0.5(5) . . . . ?
C95 C96 C97 K3 67.4(3) . . . . ?
C95 C96 C97 C98 -0.2(5) . . . . ?
C96 C97 C98 K3 66.5(3) . . . . ?
C96 C97 C98 C99 0.0(5) . . . . ?
C97 C98 C99 K3 66.6(3) . . . . ?
C97 C98 C99 C94 0.3(5) . . . . ?
C99 C94 C95 K3 69.0(3) . . . . ?
C99 C94 C95 C96 0.3(5) . . . . ?
C86 C87 C88 C89 -180.0(3) . . . . ?
C86 C87 C92 C91 180.0(3) . . . . ?
C87 C88 C89 K3 -110.9(3) . . . 1_545 ?
C87 C88 C89 C90 0.4(5) . . . . ?
C88 C87 C92 C91 0.4(5) . . . . ?
C88 C89 C90 C91 -0.3(6) . . . . ?
C89 C90 C91 C92 0.3(5) . . . . ?
C90 C91 C92 C87 -0.4(5) . . . . ?
C92 C87 C88 C89 -0.4(5) . . . . ?

loop_
_exptl_oxdiff_crystal_face_indexfrac_h
_exptl_oxdiff_crystal_face_indexfrac_k
_exptl_oxdiff_crystal_face_indexfrac_l
_exptl_oxdiff_crystal_face_x
_exptl_oxdiff_crystal_face_y
_exptl_oxdiff_crystal_face_z
-9.0129 1.0102 -16.0145 0.0470 0.1540 -0.9948
9.0129 -1.0102 16.0145 -0.0470 -0.1540 0.9948
12.9945 2.9932 -17.0038 -0.3962 -0.9285 -0.1044
-12.9945 -2.9932 17.0038 0.3962 0.9285 0.1044
-8.9981 5.9909 10.9960 1.0158 -0.1729 -0.2076
8.9981 -5.9909 -10.9960 -1.0158 0.1729 0.2076
-2.9891 3.9863 22.0069 0.8659 -0.1395 0.5090
2.9891 -3.9863 -22.0069 -0.8659 0.1395 -0.5090
13.9958 -1.9987 -16.9994 -0.8919 -0.4664 0.0971
4.0002 6.9853 -0.0031 0.5438 -0.8617 -0.0396
-1.9983 -6.9873 2.0053 -0.5623 0.7951 0.1993
-1.9858 -2.0051 25.0137 0.3323 0.4424 0.8467
12.9931 0.9979 -20.0039 -0.6390 -0.7472 -0.1466
